data_2227930
loop_
_publ_author_name
'Liu, Jia-Lu'
'Liu, Jian-Feng'
'Zhao, Guo-Liang'

_publ_section_title
;
 Tetrakis[\m-2-(4-hydroxyphenyl)acetato]-\k^3^<i>O</i>,<i>O</i>':<i>O</i>;\k^3^<i>O</i>:<i>O</i>,<i>O</i>'-bis{aqua(4,4'-bipyridine-\k<i>N</i>)bis[2-(4-hydroxyphenyl)acetato-\k^2^<i>O</i>,<i>O</i>]neodymium(III)}
 monohydrate
;
_journal_coeditor_code PV2337
_journal_issue 11
_journal_name_full 'Acta Crystallographica Section E'
_journal_page_first m1476
_journal_page_last m1477
_journal_paper_doi 10.1107/S1600536810043023
_journal_volume 66
_journal_year 2010
_chemical_formula_iupac '[Nd2 (C8 H7 O3)6 (C10 H8 N2)2 (H2 O)2], H2 O'
_chemical_formula_moiety 'C68 H62 N4 Nd2 O20, H2 O'
_chemical_formula_sum 'C68 H64 N4 Nd2 O21'
_chemical_formula_weight 1561.72
_chemical_name_systematic
;
Tetrakis[\m-2-(4-hydroxyphenyl)acetato]-
\k^3^<i>O</i>,<i>O</i>':<i>O</i>;\k^3^<i>O</i>:<i>O</i>,<i>O</i>'-
bis{aqua(4,4'-bipyridine-\k<i>N</i>)bis[2-(4-hydroxyphenyl)acetato-
\k^2^<i>O</i>,<i>O</i>]neodymium(III)} monohydrate
;
_space_group_IT_number 2
_symmetry_cell_setting triclinic
_symmetry_space_group_name_Hall '-P 1'
_symmetry_space_group_name_H-M 'P -1'
_atom_sites_solution_hydrogens geom
_atom_sites_solution_primary direct
_atom_sites_solution_secondary difmap
_audit_creation_method <i>SHELXL97</i>
_cell_angle_alpha 83.6720(10)
_cell_angle_beta 71.9260(10)
_cell_angle_gamma 70.8140(10)
_cell_formula_units_Z 2
_cell_length_a 11.775400(10)
_cell_length_b 16.3732(2)
_cell_length_c 18.4864(2)
_cell_measurement_reflns_used 9932
_cell_measurement_temperature 296(2)
_cell_measurement_theta_max 25.00
_cell_measurement_theta_min 1.74
_cell_volume 3199.99(6)
_computing_cell_refinement 'SAINT (Bruker, 2006)'
_computing_data_collection 'APEX2 (Bruker, 2006)'
_computing_data_reduction 'SAINT (Bruker, 2006)'
_computing_molecular_graphics 'SHELXTL (Sheldrick, 2008)'
_computing_publication_material 'SHELXL97 (Sheldrick, 2008)'
_computing_structure_refinement 'SHELXL97 (Sheldrick, 2008)'
_computing_structure_solution 'SHELXS97 (Sheldrick, 2008)'
_diffrn_ambient_temperature 296(2)
_diffrn_measured_fraction_theta_full 0.999
_diffrn_measured_fraction_theta_max 0.999
_diffrn_measurement_device_type 'Bruker APEXII area-detector'
_diffrn_measurement_method '\f and \w scans'
_diffrn_radiation_monochromator graphite
_diffrn_radiation_source 'fine-focus sealed tube'
_diffrn_radiation_type MoK\a
_diffrn_radiation_wavelength 0.71073
_diffrn_reflns_av_R_equivalents 0.0257
_diffrn_reflns_av_sigmaI/netI 0.0249
_diffrn_reflns_limit_h_max 14
_diffrn_reflns_limit_h_min -14
_diffrn_reflns_limit_k_max 19
_diffrn_reflns_limit_k_min -19
_diffrn_reflns_limit_l_max 21
_diffrn_reflns_limit_l_min -21
_diffrn_reflns_number 41660
_diffrn_reflns_theta_full 25.00
_diffrn_reflns_theta_max 25.00
_diffrn_reflns_theta_min 1.75
_diffrn_standards_number 0
_exptl_absorpt_coefficient_mu 1.686
_exptl_absorpt_correction_T_max 0.883
_exptl_absorpt_correction_T_min 0.668
_exptl_absorpt_correction_type multi-scan
_exptl_absorpt_process_details '(SADABS; Sheldrick, 1996)'
_exptl_crystal_colour colourless
_exptl_crystal_density_diffrn 1.621
_exptl_crystal_density_method 'not measured'
_exptl_crystal_description block
_exptl_crystal_F_000 1576
_exptl_crystal_size_max 0.245
_exptl_crystal_size_mid 0.243
_exptl_crystal_size_min 0.074
_refine_diff_density_max 0.374
_refine_diff_density_min -0.509
_refine_ls_extinction_method none
_refine_ls_goodness_of_fit_ref 1.066
_refine_ls_hydrogen_treatment mixed
_refine_ls_matrix_type full
_refine_ls_number_parameters 875
_refine_ls_number_reflns 11220
_refine_ls_number_restraints 9
_refine_ls_restrained_S_all 1.066
_refine_ls_R_factor_all 0.0263
_refine_ls_R_factor_gt 0.0210
_refine_ls_shift/su_max 0.002
_refine_ls_shift/su_mean 0.000
_refine_ls_structure_factor_coef Fsqd
_refine_ls_weighting_details 'calc w=1/[\s^2^(Fo^2^)+(0.0242P)^2^+0.9476P] where P=(Fo^2^+2Fc^2^)/3'
_refine_ls_weighting_scheme calc
_refine_ls_wR_factor_gt 0.0506
_refine_ls_wR_factor_ref 0.0526
_reflns_number_gt 9780
_reflns_number_total 11220
_reflns_threshold_expression I>2\s(I)
_cod_data_source_file pv2337.cif
_cod_data_source_block I
_cod_database_code 2227930
_cod_database_fobs_code 2227930

loop_
_symmetry_equiv_pos_as_xyz
'x, y, z'
'-x, -y, -z'

loop_
_atom_site_type_symbol
_atom_site_label
_atom_site_fract_x
_atom_site_fract_y
_atom_site_fract_z
_atom_site_U_iso_or_equiv
_atom_site_adp_type
_atom_site_calc_flag
_atom_site_refinement_flags
_atom_site_occupancy
_atom_site_disorder_assembly
_atom_site_disorder_group
Nd Nd1 0.270706(11) 0.364834(7) 0.284566(7) 0.02466(4) Uani d . 1 . .
Nd Nd2 0.132489(11) 0.205750(7) 0.194233(7) 0.02465(4) Uani d . 1 . .
N N1 0.3145(2) 0.51275(12) 0.28312(12) 0.0344(5) Uani d . 1 . .
N N2 0.3992(3) 0.92555(16) 0.2132(2) 0.0641(8) Uani d . 1 . .
N N3 0.08245(19) 0.06055(12) 0.18750(11) 0.0321(5) Uani d . 1 . .
N N4 0.0249(3) -0.36120(16) 0.2350(2) 0.0665(8) Uani d . 1 . .
C C1 0.2239(2) 0.51251(16) 0.51879(13) 0.0336(6) Uani d . 1 . .
C C2 0.3397(3) 0.51654(18) 0.47391(15) 0.0447(7) Uani d . 1 . .
H H2A 0.3955 0.4690 0.4448 0.054 Uiso calc R 1 . .
C C3 0.3749(3) 0.58985(19) 0.47123(16) 0.0498(7) Uani d . 1 . .
H H3A 0.4529 0.5917 0.4399 0.060 Uiso calc R 1 . .
C C4 0.2944(3) 0.65967(17) 0.51496(16) 0.0431(7) Uani d . 1 . .
C C5 0.1802(3) 0.65599(18) 0.56189(16) 0.0467(7) Uani d . 1 . .
H H5A 0.1267 0.7025 0.5930 0.056 Uiso calc R 1 . .
C C6 0.1446(3) 0.58383(17) 0.56302(15) 0.0434(7) Uani d . 1 . .
H H6A 0.0659 0.5828 0.5940 0.052 Uiso calc R 1 . .
C C7 0.1849(3) 0.43233(17) 0.52304(14) 0.0400(6) Uani d . 1 . .
H H7A 0.2317 0.3874 0.5511 0.048 Uiso calc R 1 . .
H H7B 0.0963 0.4455 0.5504 0.048 Uiso calc R 1 . .
C C8 0.2082(2) 0.39955(16) 0.44499(14) 0.0339(6) Uani d . 1 . .
C C9 0.6231(2) 0.08712(16) 0.30460(15) 0.0368(6) Uani d . 1 . .
C C10 0.6052(3) 0.05562(17) 0.37775(16) 0.0461(7) Uani d . 1 . .
H H10A 0.5935 0.0919 0.4165 0.055 Uiso calc R 1 . .
C C11 0.6039(3) -0.02832(17) 0.39577(15) 0.0466(7) Uani d . 1 . .
H H11A 0.5932 -0.0482 0.4458 0.056 Uiso calc R 1 . .
C C12 0.6186(2) -0.08206(15) 0.33954(14) 0.0369(6) Uani d . 1 . .
C C13 0.6359(3) -0.05165(17) 0.26549(14) 0.0422(7) Uani d . 1 . .
H H13A 0.6463 -0.0879 0.2270 0.051 Uiso calc R 1 . .
C C14 0.6378(3) 0.03113(16) 0.24858(15) 0.0408(6) Uani d . 1 . .
H H14A 0.6493 0.0506 0.1984 0.049 Uiso calc R 1 . .
C C15 0.6270(3) 0.17779(16) 0.28492(18) 0.0471(7) Uani d . 1 . .
H H15A 0.6946 0.1763 0.2384 0.057 Uiso calc R 1 . .
H H15B 0.6472 0.1986 0.3250 0.057 Uiso calc R 1 . .
C C16 0.5074(2) 0.24161(15) 0.27414(14) 0.0330(6) Uani d . 1 . .
C C17 0.2717(3) 0.45494(17) 0.01296(14) 0.0415(7) Uani d . 1 . .
C C18 0.1461(3) 0.50163(19) 0.02788(14) 0.0482(7) Uani d . 1 . .
H H18A 0.0863 0.4747 0.0534 0.058 Uiso calc R 1 . .
C C19 0.1064(3) 0.58758(19) 0.00594(15) 0.0450(7) Uani d . 1 . .
H H19A 0.0210 0.6179 0.0170 0.054 Uiso calc R 1 . .
C C20 0.1948(3) 0.62755(17) -0.03244(14) 0.0387(6) Uani d . 1 . .
C C21 0.3209(3) 0.58215(17) -0.04733(15) 0.0419(6) Uani d . 1 . .
H H21A 0.3809 0.6091 -0.0724 0.050 Uiso calc R 1 . .
C C22 0.3581(3) 0.49691(17) -0.02502(15) 0.0425(7) Uani d . 1 . .
H H22A 0.4434 0.4668 -0.0358 0.051 Uiso calc R 1 . .
C C23 0.3127(3) 0.36227(18) 0.03879(15) 0.0576(9) Uani d . 1 . .
H H23A 0.3977 0.3338 0.0079 0.069 Uiso calc R 1 . .
H H23B 0.2583 0.3328 0.0310 0.069 Uiso calc R 1 . .
C C24 0.3091(2) 0.35461(15) 0.12153(13) 0.0327(6) Uani d . 1 . .
C C25 0.1422(3) 0.11229(16) 0.47574(14) 0.0380(6) Uani d . 1 . .
C C26 0.0397(3) 0.10565(17) 0.53565(14) 0.0422(6) Uani d . 1 . .
H H26A -0.0291 0.1547 0.5516 0.051 Uiso calc R 1 . .
C C27 0.0379(3) 0.02725(17) 0.57209(14) 0.0413(6) Uani d . 1 . .
H H27A -0.0311 0.0239 0.6125 0.050 Uiso calc R 1 . .
C C28 0.1390(2) -0.04569(16) 0.54792(14) 0.0349(6) Uani d . 1 . .
C C29 0.2418(3) -0.04044(18) 0.48871(15) 0.0414(6) Uani d . 1 . .
H H29A 0.3102 -0.0896 0.4724 0.050 Uiso calc R 1 . .
C C30 0.2424(3) 0.03838(18) 0.45375(15) 0.0419(6) Uani d . 1 . .
H H30A 0.3125 0.0417 0.4142 0.050 Uiso calc R 1 . .
C C31 0.1436(3) 0.19656(17) 0.43415(14) 0.0458(7) Uani d . 1 . .
H H31A 0.2246 0.2043 0.4272 0.055 Uiso calc R 1 . .
H H31B 0.0800 0.2434 0.4658 0.055 Uiso calc R 1 . .
C C32 0.1205(2) 0.20377(15) 0.35757(13) 0.0291(5) Uani d . 1 . .
C C33 -0.2574(2) 0.48110(15) 0.24444(14) 0.0308(5) Uani d . 1 . .
C C34 -0.2146(2) 0.51905(16) 0.17483(14) 0.0369(6) Uani d . 1 . .
H H34A -0.1765 0.4848 0.1316 0.044 Uiso calc R 1 . .
C C35 -0.2266(3) 0.60524(16) 0.16765(14) 0.0400(6) Uani d . 1 . .
H H35A -0.1973 0.6287 0.1200 0.048 Uiso calc R 1 . .
C C36 -0.2821(2) 0.65779(16) 0.23092(14) 0.0367(6) Uani d . 1 . .
C C37 -0.3248(3) 0.62160(16) 0.30103(14) 0.0400(6) Uani d . 1 . .
H H37A -0.3622 0.6560 0.3441 0.048 Uiso calc R 1 . .
C C38 -0.3121(2) 0.53431(16) 0.30741(14) 0.0373(6) Uani d . 1 . .
H H38A -0.3408 0.5108 0.3551 0.045 Uiso calc R 1 . .
C C39 -0.2452(2) 0.38659(15) 0.25102(15) 0.0375(6) Uani d . 1 . .
H H39A -0.2904 0.3748 0.3026 0.045 Uiso calc R 1 . .
H H39B -0.2863 0.3744 0.2172 0.045 Uiso calc R 1 . .
C C40 -0.1139(2) 0.32540(15) 0.23301(13) 0.0303(5) Uani d . 1 . .
C C41 0.2356(3) 0.05071(16) -0.04968(13) 0.0381(6) Uani d . 1 . .
C C42 0.3543(3) -0.00084(17) -0.04648(14) 0.0401(6) Uani d . 1 . .
H H42A 0.4115 0.0256 -0.0433 0.048 Uiso calc R 1 . .
C C43 0.3896(3) -0.08951(17) -0.04784(14) 0.0433(6) Uani d . 1 . .
H H43A 0.4698 -0.1224 -0.0460 0.052 Uiso calc R 1 . .
C C44 0.3055(3) -0.12956(18) -0.05194(16) 0.0470(7) Uani d . 1 . .
C C45 0.1880(3) -0.08015(19) -0.05647(16) 0.0493(7) Uani d . 1 . .
H H45A 0.1317 -0.1069 -0.0603 0.059 Uiso calc R 1 . .
C C46 0.1535(3) 0.00887(18) -0.05533(14) 0.0438(7) Uani d . 1 . .
H H46A 0.0739 0.0415 -0.0584 0.053 Uiso calc R 1 . .
C C47 0.1944(3) 0.14797(17) -0.04442(14) 0.0449(7) Uani d . 1 . .
H H47A 0.1165 0.1723 -0.0578 0.054 Uiso calc R 1 . .
H H47B 0.2576 0.1696 -0.0808 0.054 Uiso calc R 1 . .
C C48 0.1751(3) 0.17737(15) 0.03463(14) 0.0350(6) Uani d . 1 . .
C C49 0.2327(2) 0.58181(15) 0.32258(14) 0.0364(6) Uani d . 1 . .
H H49A 0.1603 0.5758 0.3583 0.044 Uiso calc R 1 . .
C C50 0.2504(3) 0.66216(15) 0.31305(14) 0.0381(6) Uani d . 1 . .
H H50A 0.1908 0.7087 0.3420 0.046 Uiso calc R 1 . .
C C51 0.3571(2) 0.67304(15) 0.26029(15) 0.0356(6) Uani d . 1 . .
C C52 0.4435(2) 0.60051(16) 0.22073(16) 0.0430(7) Uani d . 1 . .
H H52A 0.5176 0.6043 0.1854 0.052 Uiso calc R 1 . .
C C53 0.4191(3) 0.52275(16) 0.23395(16) 0.0415(6) Uani d . 1 . .
H H53A 0.4786 0.4747 0.2072 0.050 Uiso calc R 1 . .
C C54 0.4499(3) 0.8642(2) 0.1607(2) 0.0668(10) Uani d . 1 . .
H H54A 0.4940 0.8778 0.1122 0.080 Uiso calc R 1 . .
C C55 0.4411(3) 0.78141(18) 0.17384(19) 0.0564(8) Uani d . 1 . .
H H55A 0.4787 0.7410 0.1350 0.068 Uiso calc R 1 . .
C C56 0.3761(3) 0.75937(16) 0.24497(17) 0.0420(7) Uani d . 1 . .
C C57 0.3254(3) 0.82212(18) 0.30020(18) 0.0592(9) Uani d . 1 . .
H H57A 0.2826 0.8101 0.3495 0.071 Uiso calc R 1 . .
C C58 0.3392(4) 0.9033(2) 0.2810(2) 0.0715(10) Uani d . 1 . .
H H58A 0.3035 0.9449 0.3189 0.086 Uiso calc R 1 . .
C C59 0.1674(3) -0.00571(16) 0.14551(14) 0.0382(6) Uani d . 1 . .
H H59A 0.2399 0.0029 0.1120 0.046 Uiso calc R 1 . .
C C60 0.1531(3) -0.08665(16) 0.14932(15) 0.0407(6) Uani d . 1 . .
H H60A 0.2148 -0.1305 0.1181 0.049 Uiso calc R 1 . .
C C61 0.0480(2) -0.10279(15) 0.19916(14) 0.0351(6) Uani d . 1 . .
C C62 -0.0423(2) -0.03258(16) 0.24109(15) 0.0396(6) Uani d . 1 . .
H H62A -0.1164 -0.0391 0.2744 0.047 Uiso calc R 1 . .
C C63 -0.0223(2) 0.04660(16) 0.23338(15) 0.0370(6) Uani d . 1 . .
H H63A -0.0848 0.0927 0.2615 0.044 Uiso calc R 1 . .
C C64 0.1031(4) -0.33921(19) 0.1736(2) 0.0719(11) Uani d . 1 . .
H H64A 0.1558 -0.3822 0.1385 0.086 Uiso calc R 1 . .
C C65 0.1115(4) -0.25666(18) 0.15800(17) 0.0617(9) Uani d . 1 . .
H H65A 0.1674 -0.2451 0.1132 0.074 Uiso calc R 1 . .
C C66 0.0362(3) -0.19106(16) 0.20950(16) 0.0417(7) Uani d . 1 . .
C C67 -0.0466(3) -0.21345(19) 0.2739(2) 0.0596(9) Uani d . 1 . .
H H67A -0.0998 -0.1721 0.3104 0.072 Uiso calc R 1 . .
C C68 -0.0495(3) -0.2978(2) 0.2833(3) 0.0740(11) Uani d . 1 . .
H H68A -0.1074 -0.3109 0.3263 0.089 Uiso calc R 1 . .
O O1W 0.07774(17) 0.46117(11) 0.25536(11) 0.0393(4) Uani d D 1 . .
H H1WA 0.034(2) 0.4394(16) 0.2422(16) 0.059 Uiso d D 1 . .
H H1WB 0.045(3) 0.5134(10) 0.2533(17) 0.059 Uiso d D 1 . .
O O1 0.30329(18) 0.33594(11) 0.41748(10) 0.0445(5) Uani d . 1 . .
O O2W 0.33238(17) 0.10872(11) 0.21403(12) 0.0406(4) Uani d D 1 . .
H H2WA 0.379(2) 0.1269(16) 0.2276(17) 0.061 Uiso d D 1 . .
H H2WB 0.360(3) 0.0565(11) 0.2138(17) 0.061 Uiso d D 1 . .
O O2 0.13434(16) 0.43730(11) 0.40659(9) 0.0384(4) Uani d . 1 . .
O O3 0.3315(2) 0.73205(14) 0.51087(13) 0.0660(6) Uani d . 1 . .
H H3B 0.2736 0.7706 0.5367 0.057(10) Uiso calc R 1 . .
O O3W 0.5579(2) 0.76681(14) 0.49067(13) 0.0566(5) Uani d D 1 . .
H H3WA 0.603(3) 0.736(2) 0.5157(18) 0.085 Uiso d D 1 . .
H H3WB 0.502(2) 0.746(2) 0.495(2) 0.085 Uiso d D 1 . .
O O4 0.49884(16) 0.32022(11) 0.26571(11) 0.0469(5) Uani d . 1 . .
O O5 0.41618(16) 0.21614(10) 0.27630(10) 0.0398(4) Uani d . 1 . .
O O6 0.6197(2) -0.16628(11) 0.35255(11) 0.0572(6) Uani d . 1 . .
H H6B 0.5929 -0.1745 0.3984 0.086 Uiso calc R 1 . .
O O7 0.35297(18) 0.40041(12) 0.14693(10) 0.0463(5) Uani d . 1 . .
O O8 0.25908(15) 0.30193(10) 0.16424(9) 0.0306(4) Uani d . 1 . .
O O9 0.16217(19) 0.71234(12) -0.05605(12) 0.0557(5) Uani d . 1 . .
H H9A 0.0916 0.7266 -0.0613 0.084 Uiso calc R 1 . .
O O10 0.14216(15) 0.26635(10) 0.31474(9) 0.0294(4) Uani d . 1 . .
O O11 0.08199(16) 0.15084(10) 0.33586(9) 0.0370(4) Uani d . 1 . .
O O12 0.14175(18) -0.12543(11) 0.58121(10) 0.0462(5) Uani d . 1 . .
H H12A 0.0698 -0.1254 0.6038 0.069 Uiso calc R 1 . .
O O13 -0.01952(15) 0.35251(10) 0.20624(10) 0.0381(4) Uani d . 1 . .
O O14 -0.09706(16) 0.24565(10) 0.24352(11) 0.0426(4) Uani d . 1 . .
O O15 -0.2924(2) 0.74313(11) 0.22082(11) 0.0532(5) Uani d . 1 . .
H H15C -0.3189 0.7666 0.2624 0.080 Uiso calc R 1 . .
O O16 0.26326(17) 0.15156(11) 0.06384(10) 0.0407(4) Uani d . 1 . .
O O17 0.06975(18) 0.22670(12) 0.07132(10) 0.0480(5) Uani d . 1 . .
O O18 0.3439(2) -0.21795(13) -0.05134(14) 0.0743(7) Uani d . 1 . .
H H18B 0.2876 -0.2349 -0.0548 0.111 Uiso calc R 1 . .

loop_
_atom_site_aniso_label
_atom_site_aniso_U_11
_atom_site_aniso_U_22
_atom_site_aniso_U_33
_atom_site_aniso_U_12
_atom_site_aniso_U_13
_atom_site_aniso_U_23
Nd1 0.02896(8) 0.01707(7) 0.03149(7) -0.00971(5) -0.01188(6) 0.00237(5)
Nd2 0.02733(8) 0.01603(7) 0.03255(8) -0.00763(5) -0.01066(6) 0.00014(5)
N1 0.0364(13) 0.0231(11) 0.0473(13) -0.0117(10) -0.0151(10) 0.0010(9)
N2 0.0659(19) 0.0310(14) 0.113(2) -0.0255(14) -0.0456(18) 0.0175(16)
N3 0.0381(13) 0.0221(10) 0.0388(12) -0.0111(9) -0.0133(10) 0.0000(9)
N4 0.084(2) 0.0321(15) 0.115(3) -0.0280(15) -0.069(2) 0.0194(16)
C1 0.0357(15) 0.0368(14) 0.0301(13) -0.0119(12) -0.0107(11) -0.0017(11)
C2 0.0404(17) 0.0411(16) 0.0478(16) -0.0082(13) -0.0062(13) -0.0148(13)
C3 0.0367(16) 0.0538(18) 0.0545(18) -0.0175(14) -0.0003(14) -0.0099(14)
C4 0.0382(16) 0.0398(16) 0.0551(17) -0.0167(13) -0.0131(14) -0.0027(13)
C5 0.0406(17) 0.0355(15) 0.0563(18) -0.0074(13) -0.0033(14) -0.0150(13)
C6 0.0336(15) 0.0449(16) 0.0494(16) -0.0149(13) -0.0026(13) -0.0106(13)
C7 0.0505(17) 0.0384(15) 0.0335(14) -0.0184(13) -0.0109(12) 0.0001(11)
C8 0.0436(16) 0.0290(14) 0.0335(13) -0.0201(13) -0.0088(12) 0.0022(11)
C9 0.0255(14) 0.0283(13) 0.0579(17) -0.0037(11) -0.0188(12) -0.0004(12)
C10 0.0608(19) 0.0304(15) 0.0484(17) -0.0046(13) -0.0250(15) -0.0096(12)
C11 0.066(2) 0.0367(16) 0.0339(14) -0.0104(14) -0.0165(14) -0.0007(12)
C12 0.0429(16) 0.0258(13) 0.0423(15) -0.0101(12) -0.0140(12) 0.0015(11)
C13 0.0577(19) 0.0342(15) 0.0361(14) -0.0133(13) -0.0146(13) -0.0068(11)
C14 0.0483(17) 0.0340(15) 0.0379(15) -0.0109(13) -0.0131(13) 0.0040(12)
C15 0.0371(16) 0.0281(14) 0.082(2) -0.0089(12) -0.0286(15) 0.0059(14)
C16 0.0327(14) 0.0267(13) 0.0400(14) -0.0078(11) -0.0122(11) -0.0021(11)
C17 0.069(2) 0.0403(15) 0.0274(13) -0.0289(15) -0.0194(13) 0.0045(11)
C18 0.068(2) 0.060(2) 0.0315(14) -0.0443(18) -0.0107(14) 0.0042(13)
C19 0.0449(17) 0.0550(18) 0.0403(15) -0.0203(15) -0.0125(13) -0.0073(13)
C20 0.0484(17) 0.0359(15) 0.0420(15) -0.0182(13) -0.0231(13) 0.0027(12)
C21 0.0488(18) 0.0377(15) 0.0485(16) -0.0251(14) -0.0182(13) 0.0097(12)
C22 0.0488(17) 0.0375(15) 0.0472(16) -0.0164(14) -0.0210(14) 0.0058(12)
C23 0.111(3) 0.0376(16) 0.0385(16) -0.0399(18) -0.0268(17) 0.0067(13)
C24 0.0428(15) 0.0255(13) 0.0308(13) -0.0129(12) -0.0104(12) 0.0024(10)
C25 0.0587(18) 0.0351(15) 0.0343(14) -0.0269(14) -0.0236(13) 0.0098(11)
C26 0.0539(18) 0.0334(14) 0.0403(15) -0.0115(13) -0.0182(14) 0.0026(12)
C27 0.0473(17) 0.0431(16) 0.0347(14) -0.0202(14) -0.0093(13) 0.0060(12)
C28 0.0434(16) 0.0323(14) 0.0364(14) -0.0189(13) -0.0170(12) 0.0080(11)
C29 0.0411(16) 0.0428(16) 0.0416(15) -0.0149(13) -0.0138(13) 0.0053(12)
C30 0.0469(17) 0.0485(17) 0.0367(15) -0.0269(15) -0.0117(13) 0.0101(12)
C31 0.075(2) 0.0388(16) 0.0403(15) -0.0341(15) -0.0263(15) 0.0096(12)
C32 0.0314(14) 0.0226(12) 0.0337(13) -0.0107(11) -0.0085(11) 0.0025(10)
C33 0.0236(13) 0.0245(12) 0.0432(14) -0.0033(10) -0.0118(11) -0.0026(11)
C34 0.0395(15) 0.0308(14) 0.0366(14) -0.0051(12) -0.0091(12) -0.0086(11)
C35 0.0500(17) 0.0358(15) 0.0316(14) -0.0139(13) -0.0089(12) 0.0027(11)
C36 0.0415(16) 0.0270(13) 0.0443(15) -0.0098(12) -0.0169(13) -0.0017(11)
C37 0.0493(17) 0.0309(14) 0.0358(14) -0.0048(13) -0.0122(13) -0.0091(11)
C38 0.0384(15) 0.0326(14) 0.0348(14) -0.0063(12) -0.0080(12) 0.0010(11)
C39 0.0292(14) 0.0273(13) 0.0533(16) -0.0059(11) -0.0107(12) -0.0024(12)
C40 0.0320(14) 0.0223(13) 0.0393(14) -0.0078(11) -0.0141(11) -0.0027(10)
C41 0.0501(17) 0.0341(14) 0.0290(13) -0.0130(13) -0.0092(12) -0.0036(11)
C42 0.0450(17) 0.0414(16) 0.0382(15) -0.0220(14) -0.0086(12) -0.0016(12)
C43 0.0438(17) 0.0376(16) 0.0446(16) -0.0101(13) -0.0108(13) 0.0013(12)
C44 0.056(2) 0.0351(16) 0.0508(17) -0.0201(14) -0.0102(14) -0.0015(13)
C45 0.055(2) 0.0476(18) 0.0532(18) -0.0263(16) -0.0138(15) -0.0044(14)
C46 0.0430(17) 0.0467(17) 0.0403(15) -0.0116(14) -0.0102(13) -0.0076(12)
C47 0.0617(19) 0.0361(15) 0.0345(14) -0.0120(14) -0.0143(14) 0.0001(12)
C48 0.0498(17) 0.0210(13) 0.0355(14) -0.0146(12) -0.0114(13) 0.0019(11)
C49 0.0390(15) 0.0280(14) 0.0419(15) -0.0118(12) -0.0104(12) 0.0011(11)
C50 0.0468(17) 0.0218(13) 0.0450(15) -0.0084(12) -0.0142(13) -0.0029(11)
C51 0.0394(15) 0.0223(13) 0.0528(16) -0.0132(12) -0.0222(13) 0.0057(11)
C52 0.0292(15) 0.0298(14) 0.0679(19) -0.0121(12) -0.0095(13) 0.0031(13)
C53 0.0362(16) 0.0236(13) 0.0624(18) -0.0101(12) -0.0089(14) -0.0048(12)
C54 0.052(2) 0.0389(19) 0.104(3) -0.0221(16) -0.0156(19) 0.0216(19)
C55 0.0459(18) 0.0321(16) 0.082(2) -0.0153(14) -0.0042(16) 0.0023(15)
C56 0.0418(16) 0.0254(14) 0.0667(19) -0.0128(12) -0.0265(15) 0.0052(13)
C57 0.093(3) 0.0367(17) 0.062(2) -0.0328(17) -0.0308(19) 0.0038(14)
C58 0.108(3) 0.0358(18) 0.093(3) -0.032(2) -0.049(2) -0.0025(18)
C59 0.0447(16) 0.0278(14) 0.0405(15) -0.0140(12) -0.0083(13) 0.0024(11)
C60 0.0547(18) 0.0236(13) 0.0418(15) -0.0085(13) -0.0142(13) -0.0035(11)
C61 0.0463(16) 0.0247(13) 0.0460(15) -0.0146(12) -0.0280(13) 0.0060(11)
C62 0.0365(15) 0.0310(14) 0.0545(17) -0.0160(12) -0.0136(13) 0.0039(12)
C63 0.0364(15) 0.0247(13) 0.0501(16) -0.0091(12) -0.0118(13) -0.0048(11)
C64 0.136(4) 0.0330(17) 0.073(2) -0.028(2) -0.066(3) 0.0020(16)
C65 0.116(3) 0.0343(17) 0.0529(18) -0.0323(18) -0.0421(19) 0.0052(14)
C66 0.0543(18) 0.0262(14) 0.0615(18) -0.0180(13) -0.0373(15) 0.0084(13)
C67 0.0435(18) 0.0326(16) 0.103(3) -0.0135(14) -0.0239(18) 0.0126(16)
C68 0.050(2) 0.0388(19) 0.141(4) -0.0242(17) -0.038(2) 0.027(2)
O1W 0.0440(12) 0.0192(9) 0.0619(12) -0.0072(8) -0.0286(10) 0.0002(9)
O1 0.0541(13) 0.0363(11) 0.0409(10) -0.0022(9) -0.0219(9) -0.0056(8)
O2W 0.0381(11) 0.0217(9) 0.0681(13) -0.0072(8) -0.0264(9) 0.0000(9)
O2 0.0369(10) 0.0406(10) 0.0386(10) -0.0120(9) -0.0122(8) -0.0012(8)
O3 0.0504(14) 0.0431(12) 0.1041(18) -0.0248(11) -0.0063(13) -0.0148(13)
O3W 0.0596(15) 0.0539(14) 0.0622(14) -0.0233(12) -0.0267(12) 0.0194(10)
O4 0.0361(11) 0.0234(10) 0.0840(14) -0.0116(8) -0.0223(10) 0.0096(9)
O5 0.0338(10) 0.0245(9) 0.0676(12) -0.0076(8) -0.0240(9) -0.0043(8)
O6 0.0937(17) 0.0321(11) 0.0460(11) -0.0266(11) -0.0135(11) 0.0007(9)
O7 0.0681(13) 0.0516(12) 0.0371(10) -0.0444(11) -0.0149(9) 0.0063(8)
O8 0.0360(10) 0.0230(8) 0.0345(9) -0.0143(8) -0.0084(8) 0.0035(7)
O9 0.0591(14) 0.0370(11) 0.0821(15) -0.0156(10) -0.0386(12) 0.0092(10)
O10 0.0338(10) 0.0220(8) 0.0348(9) -0.0132(7) -0.0099(7) 0.0045(7)
O11 0.0513(11) 0.0341(10) 0.0368(9) -0.0265(9) -0.0169(8) 0.0075(8)
O12 0.0506(12) 0.0342(10) 0.0549(12) -0.0208(9) -0.0137(9) 0.0130(9)
O13 0.0274(10) 0.0226(9) 0.0656(12) -0.0073(8) -0.0146(9) -0.0041(8)
O14 0.0317(10) 0.0221(9) 0.0688(13) -0.0078(8) -0.0090(9) 0.0015(8)
O15 0.0797(15) 0.0260(10) 0.0565(12) -0.0175(10) -0.0229(11) 0.0009(9)
O16 0.0387(11) 0.0405(11) 0.0439(10) -0.0121(9) -0.0120(9) -0.0053(8)
O17 0.0501(13) 0.0438(11) 0.0433(11) 0.0028(10) -0.0203(10) -0.0081(9)
O18 0.0785(17) 0.0333(12) 0.116(2) -0.0211(12) -0.0315(15) -0.0007(12)

loop_
_atom_type_symbol
_atom_type_description
_atom_type_scat_dispersion_real
_atom_type_scat_dispersion_imag
_atom_type_scat_source
C C 0.0033 0.0016 'International Tables Vol C Tables 4.2.6.8 and 6.1.1.4'
H H 0.0000 0.0000 'International Tables Vol C Tables 4.2.6.8 and 6.1.1.4'
N N 0.0061 0.0033 'International Tables Vol C Tables 4.2.6.8 and 6.1.1.4'
O O 0.0106 0.0060 'International Tables Vol C Tables 4.2.6.8 and 6.1.1.4'
Nd Nd -0.1943 3.0179 'International Tables Vol C Tables 4.2.6.8 and 6.1.1.4'

loop_
_geom_angle_atom_site_label_1
_geom_angle_atom_site_label_2
_geom_angle_atom_site_label_3
_geom_angle_site_symmetry_1
_geom_angle_site_symmetry_3
_geom_angle
_geom_angle_publ_flag
O4 Nd1 O5 . . 52.77(5) ?
O4 Nd1 O10 . . 125.18(5) ?
O5 Nd1 O10 . . 72.80(5) ?
O4 Nd1 O1W . . 151.17(6) ?
O5 Nd1 O1W . . 144.97(5) ?
O10 Nd1 O1W . . 79.96(5) ?
O4 Nd1 O2 . . 116.30(6) ?
O5 Nd1 O2 . . 123.58(6) ?
O10 Nd1 O2 . . 86.53(5) ?
O1W Nd1 O2 . . 75.10(6) ?
O4 Nd1 O7 . . 77.79(6) ?
O5 Nd1 O7 . . 95.05(6) ?
O10 Nd1 O7 . . 116.73(5) ?
O1W Nd1 O7 . . 77.80(7) ?
O2 Nd1 O7 . . 140.21(6) ?
O4 Nd1 O1 . . 73.13(6) ?
O5 Nd1 O1 . . 76.34(6) ?
O10 Nd1 O1 . . 89.72(5) ?
O1W Nd1 O1 . . 125.79(6) ?
O2 Nd1 O1 . . 51.08(6) ?
O7 Nd1 O1 . . 148.77(6) ?
O4 Nd1 O8 . . 102.01(6) ?
O5 Nd1 O8 . . 75.76(5) ?
O10 Nd1 O8 . . 66.52(5) ?
O1W Nd1 O8 . . 73.40(5) ?
O2 Nd1 O8 . . 141.38(5) ?
O7 Nd1 O8 . . 50.48(5) ?
O1 Nd1 O8 . . 147.63(5) ?
O4 Nd1 N1 . . 76.87(6) ?
O5 Nd1 N1 . . 129.58(6) ?
O10 Nd1 N1 . . 155.81(6) ?
O1W Nd1 N1 . . 82.04(6) ?
O2 Nd1 N1 . . 73.28(6) ?
O7 Nd1 N1 . . 74.58(6) ?
O1 Nd1 N1 . . 87.81(6) ?
O8 Nd1 N1 . . 122.92(5) ?
O4 Nd1 C16 . . 26.40(6) ?
O5 Nd1 C16 . . 26.59(6) ?
O10 Nd1 C16 . . 98.80(6) ?
O1W Nd1 C16 . . 163.55(7) ?
O2 Nd1 C16 . . 121.30(6) ?
O7 Nd1 C16 . . 88.36(7) ?
O1 Nd1 C16 . . 70.42(6) ?
O8 Nd1 C16 . . 90.98(6) ?
N1 Nd1 C16 . . 102.99(7) ?
O4 Nd1 C8 . . 93.67(7) ?
O5 Nd1 C8 . . 101.18(7) ?
O10 Nd1 C8 . . 90.43(6) ?
O1W Nd1 C8 . . 100.61(7) ?
O2 Nd1 C8 . . 25.51(6) ?
O7 Nd1 C8 . . 151.62(6) ?
O1 Nd1 C8 . . 25.81(6) ?
O8 Nd1 C8 . . 156.75(6) ?
N1 Nd1 C8 . . 77.14(6) ?
C16 Nd1 C8 . . 95.80(7) ?
O4 Nd1 C24 . . 91.45(7) ?
O5 Nd1 C24 . . 87.01(6) ?
O10 Nd1 C24 . . 91.85(6) ?
O1W Nd1 C24 . . 72.08(7) ?
O2 Nd1 C24 . . 146.91(6) ?
O7 Nd1 C24 . . 24.89(6) ?
O1 Nd1 C24 . . 162.01(7) ?
O8 Nd1 C24 . . 25.74(6) ?
N1 Nd1 C24 . . 97.85(6) ?
C16 Nd1 C24 . . 91.63(7) ?
C8 Nd1 C24 . . 171.81(7) ?
O8 Nd2 O14 . . 127.17(5) ?
O8 Nd2 O13 . . 74.96(5) ?
O14 Nd2 O13 . . 52.73(5) ?
O8 Nd2 O2W . . 78.76(6) ?
O14 Nd2 O2W . . 144.15(6) ?
O13 Nd2 O2W . . 147.27(5) ?
O8 Nd2 O16 . . 81.88(5) ?
O14 Nd2 O16 . . 126.32(6) ?
O13 Nd2 O16 . . 118.12(6) ?
O2W Nd2 O16 . . 76.34(6) ?
O8 Nd2 O17 . . 97.95(6) ?
O14 Nd2 O17 . . 78.44(6) ?
O13 Nd2 O17 . . 76.46(6) ?
O2W Nd2 O17 . . 126.81(6) ?
O16 Nd2 O17 . . 50.94(6) ?
O8 Nd2 O10 . . 67.63(5) ?
O14 Nd2 O10 . . 90.57(5) ?
O13 Nd2 O10 . . 75.76(5) ?
O2W Nd2 O10 . . 76.42(6) ?
O16 Nd2 O10 . . 142.31(5) ?
O17 Nd2 O10 . . 151.23(5) ?
O8 Nd2 O11 . . 114.99(5) ?
O14 Nd2 O11 . . 73.64(6) ?
O13 Nd2 O11 . . 101.41(6) ?
O2W Nd2 O11 . . 72.54(6) ?
O16 Nd2 O11 . . 140.16(6) ?
O17 Nd2 O11 . . 145.48(6) ?
O10 Nd2 O11 . . 49.63(5) ?
O8 Nd2 N3 . . 155.81(6) ?
O14 Nd2 N3 . . 75.75(6) ?
O13 Nd2 N3 . . 125.68(6) ?
O2W Nd2 N3 . . 84.93(6) ?
O16 Nd2 N3 . . 76.96(6) ?
O17 Nd2 N3 . . 77.67(6) ?
O10 Nd2 N3 . . 125.60(5) ?
O11 Nd2 N3 . . 76.11(5) ?
O8 Nd2 C40 . . 101.29(6) ?
O14 Nd2 C40 . . 26.21(6) ?
O13 Nd2 C40 . . 26.52(6) ?
O2W Nd2 C40 . . 157.53(7) ?
O16 Nd2 C40 . . 126.09(6) ?
O17 Nd2 C40 . . 75.62(6) ?
O10 Nd2 C40 . . 82.81(6) ?
O11 Nd2 C40 . . 87.53(6) ?
N3 Nd2 C40 . . 100.59(6) ?
O8 Nd2 C48 . . 92.04(6) ?
O14 Nd2 C48 . . 101.96(7) ?
O13 Nd2 C48 . . 99.02(7) ?
O2W Nd2 C48 . . 101.08(7) ?
O16 Nd2 C48 . . 25.36(6) ?
O17 Nd2 C48 . . 25.78(6) ?
O10 Nd2 C48 . . 159.65(6) ?
O11 Nd2 C48 . . 149.50(6) ?
N3 Nd2 C48 . . 73.60(6) ?
C40 Nd2 C48 . . 101.38(7) ?
O8 Nd2 C32 . . 90.62(6) ?
O14 Nd2 C32 . . 84.08(6) ?
O13 Nd2 C32 . . 91.06(6) ?
O2W Nd2 C32 . . 69.93(7) ?
O16 Nd2 C32 . . 146.25(6) ?
O17 Nd2 C32 . . 162.35(6) ?
O10 Nd2 C32 . . 25.13(5) ?
O11 Nd2 C32 . . 24.82(5) ?
N3 Nd2 C32 . . 100.48(6) ?
C40 Nd2 C32 . . 87.62(6) ?
C48 Nd2 C32 . . 169.92(7) ?
C49 N1 C53 . . 117.1(2) ?
C49 N1 Nd1 . . 124.12(16) ?
C53 N1 Nd1 . . 118.35(16) ?
C58 N2 C54 . . 116.0(3) ?
C59 N3 C63 . . 116.8(2) ?
C59 N3 Nd2 . . 121.34(16) ?
C63 N3 Nd2 . . 121.34(15) ?
C64 N4 C68 . . 115.9(3) ?
C2 C1 C6 . . 117.6(2) ?
C2 C1 C7 . . 122.0(2) ?
C6 C1 C7 . . 120.4(2) ?
C1 C2 C3 . . 121.5(3) ?
C1 C2 H2A . . 119.3 ?
C3 C2 H2A . . 119.3 ?
C4 C3 C2 . . 119.7(3) ?
C4 C3 H3A . . 120.1 ?
C2 C3 H3A . . 120.1 ?
C3 C4 C5 . . 119.8(3) ?
C3 C4 O3 . . 118.5(3) ?
C5 C4 O3 . . 121.7(3) ?
C4 C5 C6 . . 120.2(3) ?
C4 C5 H5A . . 119.9 ?
C6 C5 H5A . . 119.9 ?
C5 C6 C1 . . 121.2(3) ?
C5 C6 H6A . . 119.4 ?
C1 C6 H6A . . 119.4 ?
C8 C7 C1 . . 111.7(2) ?
C8 C7 H7A . . 109.3 ?
C1 C7 H7A . . 109.3 ?
C8 C7 H7B . . 109.3 ?
C1 C7 H7B . . 109.3 ?
H7A C7 H7B . . 107.9 ?
O2 C8 O1 . . 120.1(2) ?
O2 C8 C7 . . 119.6(2) ?
O1 C8 C7 . . 120.3(2) ?
O2 C8 Nd1 . . 58.40(12) ?
O1 C8 Nd1 . . 62.51(12) ?
C7 C8 Nd1 . . 168.90(16) ?
C10 C9 C14 . . 117.0(2) ?
C10 C9 C15 . . 122.1(2) ?
C14 C9 C15 . . 120.9(2) ?
C9 C10 C11 . . 122.2(2) ?
C9 C10 H10A . . 118.9 ?
C11 C10 H10A . . 118.9 ?
C12 C11 C10 . . 119.6(2) ?
C12 C11 H11A . . 120.2 ?
C10 C11 H11A . . 120.2 ?
C11 C12 O6 . . 123.2(2) ?
C11 C12 C13 . . 119.3(2) ?
O6 C12 C13 . . 117.5(2) ?
C14 C13 C12 . . 120.3(2) ?
C14 C13 H13A . . 119.8 ?
C12 C13 H13A . . 119.8 ?
C13 C14 C9 . . 121.5(2) ?
C13 C14 H14A . . 119.2 ?
C9 C14 H14A . . 119.2 ?
C9 C15 C16 . . 115.3(2) ?
C9 C15 H15A . . 108.4 ?
C16 C15 H15A . . 108.4 ?
C9 C15 H15B . . 108.4 ?
C16 C15 H15B . . 108.4 ?
H15A C15 H15B . . 107.5 ?
O4 C16 O5 . . 120.9(2) ?
O4 C16 C15 . . 118.9(2) ?
O5 C16 C15 . . 120.1(2) ?
O4 C16 Nd1 . . 60.79(13) ?
O5 C16 Nd1 . . 60.87(12) ?
C15 C16 Nd1 . . 168.94(19) ?
C18 C17 C22 . . 117.5(3) ?
C18 C17 C23 . . 121.0(3) ?
C22 C17 C23 . . 121.4(3) ?
C17 C18 C19 . . 121.9(3) ?
C17 C18 H18A . . 119.0 ?
C19 C18 H18A . . 119.0 ?
C20 C19 C18 . . 119.2(3) ?
C20 C19 H19A . . 120.4 ?
C18 C19 H19A . . 120.4 ?
O9 C20 C21 . . 117.9(2) ?
O9 C20 C19 . . 122.4(3) ?
C21 C20 C19 . . 119.7(2) ?
C22 C21 C20 . . 119.9(3) ?
C22 C21 H21A . . 120.0 ?
C20 C21 H21A . . 120.0 ?
C21 C22 C17 . . 121.6(3) ?
C21 C22 H22A . . 119.2 ?
C17 C22 H22A . . 119.2 ?
C17 C23 C24 . . 112.3(2) ?
C17 C23 H23A . . 109.1 ?
C24 C23 H23A . . 109.1 ?
C17 C23 H23B . . 109.1 ?
C24 C23 H23B . . 109.1 ?
H23A C23 H23B . . 107.9 ?
O7 C24 O8 . . 121.1(2) ?
O7 C24 C23 . . 119.8(2) ?
O8 C24 C23 . . 119.1(2) ?
O7 C24 Nd1 . . 58.32(12) ?
O8 C24 Nd1 . . 63.32(12) ?
C23 C24 Nd1 . . 171.22(19) ?
C30 C25 C26 . . 117.8(2) ?
C30 C25 C31 . . 120.5(3) ?
C26 C25 C31 . . 121.7(3) ?
C27 C26 C25 . . 121.2(3) ?
C27 C26 H26A . . 119.4 ?
C25 C26 H26A . . 119.4 ?
C28 C27 C26 . . 119.5(2) ?
C28 C27 H27A . . 120.3 ?
C26 C27 H27A . . 120.3 ?
O12 C28 C29 . . 117.8(2) ?
O12 C28 C27 . . 122.0(2) ?
C29 C28 C27 . . 120.2(2) ?
C28 C29 C30 . . 119.4(3) ?
C28 C29 H29A . . 120.3 ?
C30 C29 H29A . . 120.3 ?
C25 C30 C29 . . 121.9(3) ?
C25 C30 H30A . . 119.1 ?
C29 C30 H30A . . 119.1 ?
C25 C31 C32 . . 114.9(2) ?
C25 C31 H31A . . 108.5 ?
C32 C31 H31A . . 108.5 ?
C25 C31 H31B . . 108.5 ?
C32 C31 H31B . . 108.5 ?
H31A C31 H31B . . 107.5 ?
O11 C32 O10 . . 120.3(2) ?
O11 C32 C31 . . 122.4(2) ?
O10 C32 C31 . . 117.2(2) ?
O11 C32 Nd2 . . 61.64(12) ?
O10 C32 Nd2 . . 59.91(11) ?
C31 C32 Nd2 . . 168.17(18) ?
C38 C33 C34 . . 117.0(2) ?
C38 C33 C39 . . 121.6(2) ?
C34 C33 C39 . . 121.4(2) ?
C35 C34 C33 . . 122.1(2) ?
C35 C34 H34A . . 118.9 ?
C33 C34 H34A . . 118.9 ?
C34 C35 C36 . . 120.3(2) ?
C34 C35 H35A . . 119.9 ?
C36 C35 H35A . . 119.9 ?
O15 C36 C37 . . 123.1(2) ?
O15 C36 C35 . . 118.1(2) ?
C37 C36 C35 . . 118.8(2) ?
C36 C37 C38 . . 120.2(2) ?
C36 C37 H37A . . 119.9 ?
C38 C37 H37A . . 119.9 ?
C37 C38 C33 . . 121.5(2) ?
C37 C38 H38A . . 119.3 ?
C33 C38 H38A . . 119.3 ?
C40 C39 C33 . . 116.0(2) ?
C40 C39 H39A . . 108.3 ?
C33 C39 H39A . . 108.3 ?
C40 C39 H39B . . 108.3 ?
C33 C39 H39B . . 108.3 ?
H39A C39 H39B . . 107.4 ?
O14 C40 O13 . . 119.5(2) ?
O14 C40 C39 . . 119.3(2) ?
O13 C40 C39 . . 121.2(2) ?
O14 C40 Nd2 . . 59.44(12) ?
O13 C40 Nd2 . . 60.09(12) ?
C39 C40 Nd2 . . 177.45(16) ?
C46 C41 C42 . . 117.2(2) ?
C46 C41 C47 . . 120.7(3) ?
C42 C41 C47 . . 122.1(2) ?
C43 C42 C41 . . 122.0(2) ?
C43 C42 H42A . . 119.0 ?
C41 C42 H42A . . 119.0 ?
C42 C43 C44 . . 119.6(3) ?
C42 C43 H43A . . 120.2 ?
C44 C43 H43A . . 120.2 ?
O18 C44 C45 . . 122.9(3) ?
O18 C44 C43 . . 117.5(3) ?
C45 C44 C43 . . 119.6(3) ?
C44 C45 C46 . . 120.3(3) ?
C44 C45 H45A . . 119.8 ?
C46 C45 H45A . . 119.8 ?
C45 C46 C41 . . 121.2(3) ?
C45 C46 H46A . . 119.4 ?
C41 C46 H46A . . 119.4 ?
C41 C47 C48 . . 112.0(2) ?
C41 C47 H47A . . 109.2 ?
C48 C47 H47A . . 109.2 ?
C41 C47 H47B . . 109.2 ?
C48 C47 H47B . . 109.2 ?
H47A C47 H47B . . 107.9 ?
O16 C48 O17 . . 120.0(2) ?
O16 C48 C47 . . 119.8(2) ?
O17 C48 C47 . . 120.2(2) ?
O16 C48 Nd2 . . 59.05(13) ?
O17 C48 Nd2 . . 61.72(12) ?
C47 C48 Nd2 . . 170.41(17) ?
N1 C49 C50 . . 123.1(2) ?
N1 C49 H49A . . 118.5 ?
C50 C49 H49A . . 118.5 ?
C51 C50 C49 . . 119.7(2) ?
C51 C50 H50A . . 120.1 ?
C49 C50 H50A . . 120.1 ?
C50 C51 C52 . . 117.0(2) ?
C50 C51 C56 . . 121.4(2) ?
C52 C51 C56 . . 121.5(2) ?
C53 C52 C51 . . 119.6(2) ?
C53 C52 H52A . . 120.2 ?
C51 C52 H52A . . 120.2 ?
N1 C53 C52 . . 123.4(2) ?
N1 C53 H53A . . 118.3 ?
C52 C53 H53A . . 118.3 ?
N2 C54 C55 . . 123.9(3) ?
N2 C54 H54A . . 118.0 ?
C55 C54 H54A . . 118.0 ?
C56 C55 C54 . . 119.4(3) ?
C56 C55 H55A . . 120.3 ?
C54 C55 H55A . . 120.3 ?
C55 C56 C57 . . 117.0(3) ?
C55 C56 C51 . . 121.2(3) ?
C57 C56 C51 . . 121.7(3) ?
C56 C57 C58 . . 119.0(3) ?
C56 C57 H57A . . 120.5 ?
C58 C57 H57A . . 120.5 ?
N2 C58 C57 . . 124.6(3) ?
N2 C58 H58A . . 117.7 ?
C57 C58 H58A . . 117.7 ?
N3 C59 C60 . . 123.2(2) ?
N3 C59 H59A . . 118.4 ?
C60 C59 H59A . . 118.4 ?
C61 C60 C59 . . 120.4(2) ?
C61 C60 H60A . . 119.8 ?
C59 C60 H60A . . 119.8 ?
C60 C61 C62 . . 116.1(2) ?
C60 C61 C66 . . 121.3(2) ?
C62 C61 C66 . . 122.5(2) ?
C63 C62 C61 . . 120.1(2) ?
C63 C62 H62A . . 119.9 ?
C61 C62 H62A . . 119.9 ?
N3 C63 C62 . . 123.3(2) ?
N3 C63 H63A . . 118.4 ?
C62 C63 H63A . . 118.4 ?
N4 C64 C65 . . 124.3(3) ?
N4 C64 H64A . . 117.9 ?
C65 C64 H64A . . 117.9 ?
C64 C65 C66 . . 119.7(3) ?
C64 C65 H65A . . 120.2 ?
C66 C65 H65A . . 120.2 ?
C67 C66 C65 . . 116.4(3) ?
C67 C66 C61 . . 121.3(3) ?
C65 C66 C61 . . 122.3(3) ?
C68 C67 C66 . . 119.4(3) ?
C68 C67 H67A . . 120.3 ?
C66 C67 H67A . . 120.3 ?
N4 C68 C67 . . 124.3(4) ?
N4 C68 H68A . . 117.9 ?
C67 C68 H68A . . 117.9 ?
Nd1 O1W H1WA . . 118.6(19) ?
Nd1 O1W H1WB . . 135.0(19) ?
H1WA O1W H1WB . . 106(2) ?
C8 O1 Nd1 . . 91.69(14) ?
Nd2 O2W H2WA . . 122.1(19) ?
Nd2 O2W H2WB . . 130(2) ?
H2WA O2W H2WB . . 108(2) ?
C8 O2 Nd1 . . 96.09(15) ?
C4 O3 H3B . . 109.5 ?
H3WA O3W H3WB . . 106(2) ?
C16 O4 Nd1 . . 92.81(14) ?
C16 O5 Nd1 . . 92.54(14) ?
C12 O6 H6B . . 109.5 ?
C24 O7 Nd1 . . 96.79(14) ?
C24 O8 Nd2 . . 153.48(15) ?
C24 O8 Nd1 . . 90.94(13) ?
Nd2 O8 Nd1 . . 113.30(6) ?
C20 O9 H9A . . 109.5 ?
C32 O10 Nd1 . . 143.18(14) ?
C32 O10 Nd2 . . 94.95(13) ?
Nd1 O10 Nd2 . . 112.55(6) ?
C32 O11 Nd2 . . 93.55(13) ?
C28 O12 H12A . . 109.5 ?
C40 O13 Nd2 . . 93.39(13) ?
C40 O14 Nd2 . . 94.34(14) ?
C36 O15 H15C . . 109.5 ?
C48 O16 Nd2 . . 95.59(15) ?
C48 O17 Nd2 . . 92.50(14) ?
C44 O18 H18B . . 109.5 ?

loop_
_geom_bond_atom_site_label_1
_geom_bond_atom_site_label_2
_geom_bond_site_symmetry_2
_geom_bond_distance
_geom_bond_publ_flag
Nd1 O4 . 2.4611(17) ?
Nd1 O5 . 2.4624(16) ?
Nd1 O10 . 2.4666(15) ?
Nd1 O1W . 2.4820(16) ?
Nd1 O2 . 2.4829(17) ?
Nd1 O7 . 2.5033(17) ?
Nd1 O1 . 2.5724(16) ?
Nd1 O8 . 2.6104(15) ?
Nd1 N1 . 2.6326(19) ?
Nd1 C16 . 2.816(2) ?
Nd1 C8 . 2.899(2) ?
Nd1 C24 . 2.921(2) ?
Nd2 O8 . 2.4179(15) ?
Nd2 O14 . 2.4506(17) ?
Nd2 O13 . 2.4640(16) ?
Nd2 O2W . 2.4793(16) ?
Nd2 O16 . 2.4978(17) ?
Nd2 O17 . 2.5552(17) ?
Nd2 O10 . 2.5845(15) ?
Nd2 O11 . 2.6236(16) ?
Nd2 N3 . 2.6545(18) ?
Nd2 C40 . 2.838(2) ?
Nd2 C48 . 2.899(2) ?
Nd2 C32 . 2.976(2) ?
N1 C49 . 1.330(3) ?
N1 C53 . 1.332(3) ?
N2 C58 . 1.313(4) ?
N2 C54 . 1.329(4) ?
N3 C59 . 1.330(3) ?
N3 C63 . 1.337(3) ?
N4 C64 . 1.322(5) ?
N4 C68 . 1.328(5) ?
C1 C2 . 1.378(4) ?
C1 C6 . 1.387(3) ?
C1 C7 . 1.513(3) ?
C2 C3 . 1.384(4) ?
C2 H2A . 0.9300 ?
C3 C4 . 1.369(4) ?
C3 H3A . 0.9300 ?
C4 C5 . 1.372(4) ?
C4 O3 . 1.379(3) ?
C5 C6 . 1.374(4) ?
C5 H5A . 0.9300 ?
C6 H6A . 0.9300 ?
C7 C8 . 1.508(3) ?
C7 H7A . 0.9700 ?
C7 H7B . 0.9700 ?
C8 O2 . 1.255(3) ?
C8 O1 . 1.262(3) ?
C9 C10 . 1.371(4) ?
C9 C14 . 1.392(3) ?
C9 C15 . 1.501(3) ?
C10 C11 . 1.382(4) ?
C10 H10A . 0.9300 ?
C11 C12 . 1.369(3) ?
C11 H11A . 0.9300 ?
C12 O6 . 1.370(3) ?
C12 C13 . 1.381(3) ?
C13 C14 . 1.363(3) ?
C13 H13A . 0.9300 ?
C14 H14A . 0.9300 ?
C15 C16 . 1.509(3) ?
C15 H15A . 0.9700 ?
C15 H15B . 0.9700 ?
C16 O4 . 1.254(3) ?
C16 O5 . 1.262(3) ?
C17 C18 . 1.377(4) ?
C17 C22 . 1.382(4) ?
C17 C23 . 1.505(4) ?
C18 C19 . 1.387(4) ?
C18 H18A . 0.9300 ?
C19 C20 . 1.380(4) ?
C19 H19A . 0.9300 ?
C20 O9 . 1.373(3) ?
C20 C21 . 1.378(4) ?
C21 C22 . 1.376(3) ?
C21 H21A . 0.9300 ?
C22 H22A . 0.9300 ?
C23 C24 . 1.509(3) ?
C23 H23A . 0.9700 ?
C23 H23B . 0.9700 ?
C24 O7 . 1.238(3) ?
C24 O8 . 1.269(3) ?
C25 C30 . 1.376(4) ?
C25 C26 . 1.388(4) ?
C25 C31 . 1.506(3) ?
C26 C27 . 1.386(3) ?
C26 H26A . 0.9300 ?
C27 C28 . 1.377(4) ?
C27 H27A . 0.9300 ?
C28 O12 . 1.376(3) ?
C28 C29 . 1.377(4) ?
C29 C30 . 1.379(4) ?
C29 H29A . 0.9300 ?
C30 H30A . 0.9300 ?
C31 C32 . 1.508(3) ?
C31 H31A . 0.9700 ?
C31 H31B . 0.9700 ?
C32 O11 . 1.251(3) ?
C32 O10 . 1.269(3) ?
C33 C38 . 1.385(3) ?
C33 C34 . 1.387(3) ?
C33 C39 . 1.501(3) ?
C34 C35 . 1.367(3) ?
C34 H34A . 0.9300 ?
C35 C36 . 1.383(3) ?
C35 H35A . 0.9300 ?
C36 O15 . 1.359(3) ?
C36 C37 . 1.381(4) ?
C37 C38 . 1.383(3) ?
C37 H37A . 0.9300 ?
C38 H38A . 0.9300 ?
C39 C40 . 1.498(3) ?
C39 H39A . 0.9700 ?
C39 H39B . 0.9700 ?
C40 O14 . 1.257(3) ?
C40 O13 . 1.269(3) ?
C41 C46 . 1.388(4) ?
C41 C42 . 1.391(4) ?
C41 C47 . 1.509(3) ?
C42 C43 . 1.373(4) ?
C42 H42A . 0.9300 ?
C43 C44 . 1.379(4) ?
C43 H43A . 0.9300 ?
C44 O18 . 1.367(3) ?
C44 C45 . 1.377(4) ?
C45 C46 . 1.379(4) ?
C45 H45A . 0.9300 ?
C46 H46A . 0.9300 ?
C47 C48 . 1.515(3) ?
C47 H47A . 0.9700 ?
C47 H47B . 0.9700 ?
C48 O16 . 1.248(3) ?
C48 O17 . 1.262(3) ?
C49 C50 . 1.383(3) ?
C49 H49A . 0.9300 ?
C50 C51 . 1.382(4) ?
C50 H50A . 0.9300 ?
C51 C52 . 1.384(4) ?
C51 C56 . 1.486(3) ?
C52 C53 . 1.376(3) ?
C52 H52A . 0.9300 ?
C53 H53A . 0.9300 ?
C54 C55 . 1.383(4) ?
C54 H54A . 0.9300 ?
C55 C56 . 1.378(4) ?
C55 H55A . 0.9300 ?
C56 C57 . 1.380(4) ?
C57 C58 . 1.386(4) ?
C57 H57A . 0.9300 ?
C58 H58A . 0.9300 ?
C59 C60 . 1.381(3) ?
C59 H59A . 0.9300 ?
C60 C61 . 1.380(4) ?
C60 H60A . 0.9300 ?
C61 C62 . 1.391(4) ?
C61 C66 . 1.483(3) ?
C62 C63 . 1.377(3) ?
C62 H62A . 0.9300 ?
C63 H63A . 0.9300 ?
C64 C65 . 1.380(4) ?
C64 H64A . 0.9300 ?
C65 C66 . 1.386(4) ?
C65 H65A . 0.9300 ?
C66 C67 . 1.386(4) ?
C67 C68 . 1.383(4) ?
C67 H67A . 0.9300 ?
C68 H68A . 0.9300 ?
O1W H1WA . 0.81(2) ?
O1W H1WB . 0.82(2) ?
O2W H2WA . 0.82(2) ?
O2W H2WB . 0.81(2) ?
O3 H3B . 0.8200 ?
O3W H3WA . 0.82(2) ?
O3W H3WB . 0.82(2) ?
O6 H6B . 0.8200 ?
O9 H9A . 0.8200 ?
O12 H12A . 0.8200 ?
O15 H15C . 0.8200 ?
O18 H18B . 0.8200 ?

loop_
_geom_hbond_atom_site_label_D
_geom_hbond_atom_site_label_H
_geom_hbond_atom_site_label_A
_geom_hbond_site_symmetry_A
_geom_hbond_distance_DH
_geom_hbond_distance_HA
_geom_hbond_distance_DA
_geom_hbond_angle_DHA
_geom_hbond_publ_flag
O3 H3B O12 1_565 0.82 1.94 2.751(3) 170 y
O6 H6B O3W 1_545 0.82 1.86 2.647(3) 160 y
O9 H9A O17 2_565 0.82 1.86 2.676(3) 173 y
O12 H12A O11 2_556 0.82 1.94 2.746(2) 167 y
O15 H15C O6 1_465 0.82 1.91 2.725(3) 173 y
O18 H18B O9 1_545 0.82 1.95 2.763(3) 173 y
O2W H2WA O5 . 0.82(2) 2.02(2) 2.772(2) 153(3) y
O2W H2WB N2 1_545 0.81(2) 2.04(2) 2.840(3) 170(3) y
O3W H3WB O3 . 0.82(2) 2.02(2) 2.811(3) 162(3) y
O1W H1WA O13 . 0.81(2) 1.98(2) 2.764(2) 161(3) y
O1W H1WB N4 1_565 0.82(2) 1.99(2) 2.775(3) 161(3) y
O3W H3WA O1 2_666 0.82(2) 1.95(2) 2.770(3) 175(4) y
C6 H6A O2 2_566 0.93 2.49 3.283(3) 143.5 y
C31 H31A O1 . 0.97 2.58 3.338(3) 135 ?
C49 H49A O2 . 0.93 2.42 3.038(3) 124 ?
C59 H59A O16 . 0.93 2.57 3.191(3) 125 ?
C63 H63A O14 . 0.93 2.45 3.095(3) 126 ?

loop_
_geom_torsion_atom_site_label_1
_geom_torsion_atom_site_label_2
_geom_torsion_atom_site_label_3
_geom_torsion_atom_site_label_4
_geom_torsion_site_symmetry_1
_geom_torsion_site_symmetry_2
_geom_torsion_site_symmetry_3
_geom_torsion_site_symmetry_4
_geom_torsion
_geom_torsion_publ_flag
O4 Nd1 N1 C49 . . . . -148.29(19) ?
O5 Nd1 N1 C49 . . . . -145.32(17) ?
O10 Nd1 N1 C49 . . . . 9.3(3) ?
O1W Nd1 N1 C49 . . . . 51.50(18) ?
O2 Nd1 N1 C49 . . . . -25.26(18) ?
O7 Nd1 N1 C49 . . . . 130.97(19) ?
O1 Nd1 N1 C49 . . . . -75.10(19) ?
O8 Nd1 N1 C49 . . . . 115.77(18) ?
C16 Nd1 N1 C49 . . . . -144.43(18) ?
C8 Nd1 N1 C49 . . . . -51.35(19) ?
C24 Nd1 N1 C49 . . . . 122.06(19) ?
O4 Nd1 N1 C53 . . . . 39.24(18) ?
O5 Nd1 N1 C53 . . . . 42.2(2) ?
O10 Nd1 N1 C53 . . . . -163.16(16) ?
O1W Nd1 N1 C53 . . . . -120.97(19) ?
O2 Nd1 N1 C53 . . . . 162.27(19) ?
O7 Nd1 N1 C53 . . . . -41.51(18) ?
O1 Nd1 N1 C53 . . . . 112.43(18) ?
O8 Nd1 N1 C53 . . . . -56.71(19) ?
C16 Nd1 N1 C53 . . . . 43.09(19) ?
C8 Nd1 N1 C53 . . . . 136.17(19) ?
C24 Nd1 N1 C53 . . . . -50.42(18) ?
O8 Nd2 N3 C59 . . . . 0.7(3) ?
O14 Nd2 N3 C59 . . . . 163.59(19) ?
O13 Nd2 N3 C59 . . . . 145.70(17) ?
O2W Nd2 N3 C59 . . . . -46.85(18) ?
O16 Nd2 N3 C59 . . . . 30.27(17) ?
O17 Nd2 N3 C59 . . . . 82.57(18) ?
O10 Nd2 N3 C59 . . . . -116.15(17) ?
O11 Nd2 N3 C59 . . . . -120.09(18) ?
C40 Nd2 N3 C59 . . . . 155.15(18) ?
C48 Nd2 N3 C59 . . . . 56.28(18) ?
C32 Nd2 N3 C59 . . . . -115.33(18) ?
O8 Nd2 N3 C63 . . . . 171.95(15) ?
O14 Nd2 N3 C63 . . . . -25.13(17) ?
O13 Nd2 N3 C63 . . . . -43.03(19) ?
O2W Nd2 N3 C63 . . . . 124.42(18) ?
O16 Nd2 N3 C63 . . . . -158.45(18) ?
O17 Nd2 N3 C63 . . . . -106.15(18) ?
O10 Nd2 N3 C63 . . . . 55.12(19) ?
O11 Nd2 N3 C63 . . . . 51.18(17) ?
C40 Nd2 N3 C63 . . . . -33.58(18) ?
C48 Nd2 N3 C63 . . . . -132.45(19) ?
C32 Nd2 N3 C63 . . . . 55.94(18) ?
C6 C1 C2 C3 . . . . -1.7(4) ?
C7 C1 C2 C3 . . . . -179.1(2) ?
C1 C2 C3 C4 . . . . 1.2(4) ?
C2 C3 C4 C5 . . . . 0.9(4) ?
C2 C3 C4 O3 . . . . -179.6(3) ?
C3 C4 C5 C6 . . . . -2.4(4) ?
O3 C4 C5 C6 . . . . 178.2(3) ?
C4 C5 C6 C1 . . . . 1.8(4) ?
C2 C1 C6 C5 . . . . 0.2(4) ?
C7 C1 C6 C5 . . . . 177.7(2) ?
C2 C1 C7 C8 . . . . -49.4(3) ?
C6 C1 C7 C8 . . . . 133.2(3) ?
C1 C7 C8 O2 . . . . -77.0(3) ?
C1 C7 C8 O1 . . . . 101.1(3) ?
C1 C7 C8 Nd1 . . . . -0.3(11) ?
O4 Nd1 C8 O2 . . . . 153.70(14) ?
O5 Nd1 C8 O2 . . . . -153.55(13) ?
O10 Nd1 C8 O2 . . . . -81.01(14) ?
O1W Nd1 C8 O2 . . . . -1.15(14) ?
O7 Nd1 C8 O2 . . . . 82.8(2) ?
O1 Nd1 C8 O2 . . . . -169.5(2) ?
O8 Nd1 C8 O2 . . . . -73.7(2) ?
N1 Nd1 C8 O2 . . . . 78.06(14) ?
C16 Nd1 C8 O2 . . . . -179.90(14) ?
C24 Nd1 C8 O2 . . . . 25.1(5) ?
O4 Nd1 C8 O1 . . . . -36.83(14) ?
O5 Nd1 C8 O1 . . . . 15.93(15) ?
O10 Nd1 C8 O1 . . . . 88.47(14) ?
O1W Nd1 C8 O1 . . . . 168.33(14) ?
O2 Nd1 C8 O1 . . . . 169.5(2) ?
O7 Nd1 C8 O1 . . . . -107.74(18) ?
O8 Nd1 C8 O1 . . . . 95.8(2) ?
N1 Nd1 C8 O1 . . . . -112.46(15) ?
C16 Nd1 C8 O1 . . . . -10.42(15) ?
C24 Nd1 C8 O1 . . . . -165.4(4) ?
O4 Nd1 C8 C7 . . . . 70.6(10) ?
O5 Nd1 C8 C7 . . . . 123.3(10) ?
O10 Nd1 C8 C7 . . . . -164.1(10) ?
O1W Nd1 C8 C7 . . . . -84.3(10) ?
O2 Nd1 C8 C7 . . . . -83.1(10) ?
O7 Nd1 C8 C7 . . . . -0.3(11) ?
O1 Nd1 C8 C7 . . . . 107.4(10) ?
O8 Nd1 C8 C7 . . . . -156.8(9) ?
N1 Nd1 C8 C7 . . . . -5.0(10) ?
C16 Nd1 C8 C7 . . . . 97.0(10) ?
C24 Nd1 C8 C7 . . . . -58.0(12) ?
C14 C9 C10 C11 . . . . 1.2(4) ?
C15 C9 C10 C11 . . . . -178.8(3) ?
C9 C10 C11 C12 . . . . -1.2(4) ?
C10 C11 C12 O6 . . . . 179.3(3) ?
C10 C11 C12 C13 . . . . 0.7(4) ?
C11 C12 C13 C14 . . . . -0.3(4) ?
O6 C12 C13 C14 . . . . -179.0(3) ?
C12 C13 C14 C9 . . . . 0.3(4) ?
C10 C9 C14 C13 . . . . -0.7(4) ?
C15 C9 C14 C13 . . . . 179.2(3) ?
C10 C9 C15 C16 . . . . -100.4(3) ?
C14 C9 C15 C16 . . . . 79.7(3) ?
C9 C15 C16 O4 . . . . 172.4(2) ?
C9 C15 C16 O5 . . . . -5.1(4) ?
C9 C15 C16 Nd1 . . . . 86.9(9) ?
O5 Nd1 C16 O4 . . . . 170.0(2) ?
O10 Nd1 C16 O4 . . . . -177.91(14) ?
O1W Nd1 C16 O4 . . . . 97.8(3) ?
O2 Nd1 C16 O4 . . . . -86.63(16) ?
O7 Nd1 C16 O4 . . . . 65.29(15) ?
O1 Nd1 C16 O4 . . . . -91.37(15) ?
O8 Nd1 C16 O4 . . . . 115.71(15) ?
N1 Nd1 C16 O4 . . . . -8.47(16) ?
C8 Nd1 C16 O4 . . . . -86.57(15) ?
C24 Nd1 C16 O4 . . . . 89.97(15) ?
O4 Nd1 C16 O5 . . . . -170.0(2) ?
O10 Nd1 C16 O5 . . . . 12.10(15) ?
O1W Nd1 C16 O5 . . . . -72.2(3) ?
O2 Nd1 C16 O5 . . . . 103.39(14) ?
O7 Nd1 C16 O5 . . . . -104.70(14) ?
O1 Nd1 C16 O5 . . . . 98.64(15) ?
O8 Nd1 C16 O5 . . . . -54.28(14) ?
N1 Nd1 C16 O5 . . . . -178.46(14) ?
C8 Nd1 C16 O5 . . . . 103.44(14) ?
C24 Nd1 C16 O5 . . . . -80.02(14) ?
O4 Nd1 C16 C15 . . . . 91.7(9) ?
O5 Nd1 C16 C15 . . . . -98.3(9) ?
O10 Nd1 C16 C15 . . . . -86.2(9) ?
O1W Nd1 C16 C15 . . . . -170.5(8) ?
O2 Nd1 C16 C15 . . . . 5.1(9) ?
O7 Nd1 C16 C15 . . . . 157.0(9) ?
O1 Nd1 C16 C15 . . . . 0.3(9) ?
O8 Nd1 C16 C15 . . . . -152.6(9) ?
N1 Nd1 C16 C15 . . . . 83.2(9) ?
C8 Nd1 C16 C15 . . . . 5.1(9) ?
C24 Nd1 C16 C15 . . . . -178.3(9) ?
C22 C17 C18 C19 . . . . 0.1(4) ?
C23 C17 C18 C19 . . . . 178.7(2) ?
C17 C18 C19 C20 . . . . 0.5(4) ?
C18 C19 C20 O9 . . . . 179.8(2) ?
C18 C19 C20 C21 . . . . -1.0(4) ?
O9 C20 C21 C22 . . . . -179.7(2) ?
C19 C20 C21 C22 . . . . 1.1(4) ?
C20 C21 C22 C17 . . . . -0.5(4) ?
C18 C17 C22 C21 . . . . 0.0(4) ?
C23 C17 C22 C21 . . . . -178.6(2) ?
C18 C17 C23 C24 . . . . -80.7(3) ?
C22 C17 C23 C24 . . . . 97.9(3) ?
C17 C23 C24 O7 . . . . -45.7(4) ?
C17 C23 C24 O8 . . . . 133.3(3) ?
C17 C23 C24 Nd1 . . . . 29.4(14) ?
O4 Nd1 C24 O7 . . . . -56.16(16) ?
O5 Nd1 C24 O7 . . . . -108.76(16) ?
O10 Nd1 C24 O7 . . . . 178.57(16) ?
O1W Nd1 C24 O7 . . . . 99.75(16) ?
O2 Nd1 C24 O7 . . . . 92.10(19) ?
O1 Nd1 C24 O7 . . . . -86.7(3) ?
O8 Nd1 C24 O7 . . . . -171.4(2) ?
N1 Nd1 C24 O7 . . . . 20.79(16) ?
C16 Nd1 C24 O7 . . . . -82.57(16) ?
C8 Nd1 C24 O7 . . . . 72.5(5) ?
O4 Nd1 C24 O8 . . . . 115.28(14) ?
O5 Nd1 C24 O8 . . . . 62.67(14) ?
O10 Nd1 C24 O8 . . . . -9.99(14) ?
O1W Nd1 C24 O8 . . . . -88.82(14) ?
O2 Nd1 C24 O8 . . . . -96.46(16) ?
O7 Nd1 C24 O8 . . . . 171.4(2) ?
O1 Nd1 C24 O8 . . . . 84.8(3) ?
N1 Nd1 C24 O8 . . . . -167.78(13) ?
C16 Nd1 C24 O8 . . . . 88.87(14) ?
C8 Nd1 C24 O8 . . . . -116.0(4) ?
O4 Nd1 C24 C23 . . . . -136.4(12) ?
O5 Nd1 C24 C23 . . . . 171.0(12) ?
O10 Nd1 C24 C23 . . . . 98.4(12) ?
O1W Nd1 C24 C23 . . . . 19.5(12) ?
O2 Nd1 C24 C23 . . . . 11.9(13) ?
O7 Nd1 C24 C23 . . . . -80.2(12) ?
O1 Nd1 C24 C23 . . . . -166.9(11) ?
O8 Nd1 C24 C23 . . . . 108.4(12) ?
N1 Nd1 C24 C23 . . . . -59.4(12) ?
C16 Nd1 C24 C23 . . . . -162.8(12) ?
C8 Nd1 C24 C23 . . . . -7.7(15) ?
C30 C25 C26 C27 . . . . -0.2(4) ?
C31 C25 C26 C27 . . . . 178.1(2) ?
C25 C26 C27 C28 . . . . -0.7(4) ?
C26 C27 C28 O12 . . . . -179.1(2) ?
C26 C27 C28 C29 . . . . 0.9(4) ?
O12 C28 C29 C30 . . . . 179.8(2) ?
C27 C28 C29 C30 . . . . -0.1(4) ?
C26 C25 C30 C29 . . . . 1.0(4) ?
C31 C25 C30 C29 . . . . -177.3(2) ?
C28 C29 C30 C25 . . . . -0.8(4) ?
C30 C25 C31 C32 . . . . 75.4(3) ?
C26 C25 C31 C32 . . . . -102.8(3) ?
C25 C31 C32 O11 . . . . 11.7(4) ?
C25 C31 C32 O10 . . . . -168.1(2) ?
C25 C31 C32 Nd2 . . . . -95.1(8) ?
O8 Nd2 C32 O11 . . . . -169.46(14) ?
O14 Nd2 C32 O11 . . . . 63.22(14) ?
O13 Nd2 C32 O11 . . . . 115.57(14) ?
O2W Nd2 C32 O11 . . . . -91.67(14) ?
O16 Nd2 C32 O11 . . . . -93.24(16) ?
O17 Nd2 C32 O11 . . . . 71.2(3) ?
O10 Nd2 C32 O11 . . . . 167.4(2) ?
N3 Nd2 C32 O11 . . . . -11.06(15) ?
C40 Nd2 C32 O11 . . . . 89.27(14) ?
C48 Nd2 C32 O11 . . . . -64.2(4) ?
O8 Nd2 C32 O10 . . . . 23.18(14) ?
O14 Nd2 C32 O10 . . . . -104.15(13) ?
O13 Nd2 C32 O10 . . . . -51.80(13) ?
O2W Nd2 C32 O10 . . . . 100.96(14) ?
O16 Nd2 C32 O10 . . . . 99.40(15) ?
O17 Nd2 C32 O10 . . . . -96.2(2) ?
O11 Nd2 C32 O10 . . . . -167.4(2) ?
N3 Nd2 C32 O10 . . . . -178.43(13) ?
C40 Nd2 C32 O10 . . . . -78.10(14) ?
C48 Nd2 C32 O10 . . . . 128.5(4) ?
O8 Nd2 C32 C31 . . . . -56.1(8) ?
O14 Nd2 C32 C31 . . . . 176.6(8) ?
O13 Nd2 C32 C31 . . . . -131.1(8) ?
O2W Nd2 C32 C31 . . . . 21.7(8) ?
O16 Nd2 C32 C31 . . . . 20.1(8) ?
O17 Nd2 C32 C31 . . . . -175.5(7) ?
O10 Nd2 C32 C31 . . . . -79.3(8) ?
O11 Nd2 C32 C31 . . . . 113.4(8) ?
N3 Nd2 C32 C31 . . . . 102.3(8) ?
C40 Nd2 C32 C31 . . . . -157.4(8) ?
C48 Nd2 C32 C31 . . . . 49.2(10) ?
C38 C33 C34 C35 . . . . -0.8(4) ?
C39 C33 C34 C35 . . . . 179.0(2) ?
C33 C34 C35 C36 . . . . 0.4(4) ?
C34 C35 C36 O15 . . . . -179.7(2) ?
C34 C35 C36 C37 . . . . 0.0(4) ?
O15 C36 C37 C38 . . . . 179.6(2) ?
C35 C36 C37 C38 . . . . -0.1(4) ?
C36 C37 C38 C33 . . . . -0.3(4) ?
C34 C33 C38 C37 . . . . 0.8(4) ?
C39 C33 C38 C37 . . . . -179.1(2) ?
C38 C33 C39 C40 . . . . -114.6(3) ?
C34 C33 C39 C40 . . . . 65.6(3) ?
C33 C39 C40 O14 . . . . 174.1(2) ?
C33 C39 C40 O13 . . . . -7.1(3) ?
C33 C39 C40 Nd2 . . . . -127(4) ?
O8 Nd2 C40 O14 . . . . -171.57(13) ?
O13 Nd2 C40 O14 . . . . -178.6(2) ?
O2W Nd2 C40 O14 . . . . -83.7(2) ?
O16 Nd2 C40 O14 . . . . 100.30(15) ?
O17 Nd2 C40 O14 . . . . 93.01(14) ?
O10 Nd2 C40 O14 . . . . -106.18(14) ?
O11 Nd2 C40 O14 . . . . -56.58(14) ?
N3 Nd2 C40 O14 . . . . 18.80(15) ?
C48 Nd2 C40 O14 . . . . 94.00(14) ?
C32 Nd2 C40 O14 . . . . -81.42(14) ?
O8 Nd2 C40 O13 . . . . 7.00(14) ?
O14 Nd2 C40 O13 . . . . 178.6(2) ?
O2W Nd2 C40 O13 . . . . 94.9(2) ?
O16 Nd2 C40 O13 . . . . -81.12(15) ?
O17 Nd2 C40 O13 . . . . -88.42(14) ?
O10 Nd2 C40 O13 . . . . 72.39(13) ?
O11 Nd2 C40 O13 . . . . 122.00(14) ?
N3 Nd2 C40 O13 . . . . -162.63(13) ?
C48 Nd2 C40 O13 . . . . -87.43(14) ?
C32 Nd2 C40 O13 . . . . 97.16(14) ?
O8 Nd2 C40 C39 . . . . 128(4) ?
O14 Nd2 C40 C39 . . . . -60(4) ?
O13 Nd2 C40 C39 . . . . 121(4) ?
O2W Nd2 C40 C39 . . . . -144(4) ?
O16 Nd2 C40 C39 . . . . 40(4) ?
O17 Nd2 C40 C39 . . . . 33(4) ?
O10 Nd2 C40 C39 . . . . -166(4) ?
O11 Nd2 C40 C39 . . . . -117(4) ?
N3 Nd2 C40 C39 . . . . -42(4) ?
C48 Nd2 C40 C39 . . . . 34(4) ?
C32 Nd2 C40 C39 . . . . -142(4) ?
C46 C41 C42 C43 . . . . -0.8(4) ?
C47 C41 C42 C43 . . . . 177.0(2) ?
C41 C42 C43 C44 . . . . -0.5(4) ?
C42 C43 C44 O18 . . . . -178.5(2) ?
C42 C43 C44 C45 . . . . 1.5(4) ?
O18 C44 C45 C46 . . . . 178.7(3) ?
C43 C44 C45 C46 . . . . -1.3(4) ?
C44 C45 C46 C41 . . . . 0.0(4) ?
C42 C41 C46 C45 . . . . 1.0(4) ?
C47 C41 C46 C45 . . . . -176.8(2) ?
C46 C41 C47 C48 . . . . 107.6(3) ?
C42 C41 C47 C48 . . . . -70.1(3) ?
C41 C47 C48 O16 . . . . 57.1(3) ?
C41 C47 C48 O17 . . . . -121.8(3) ?
C41 C47 C48 Nd2 . . . . -23.1(13) ?
O8 Nd2 C48 O16 . . . . 66.10(14) ?
O14 Nd2 C48 O16 . . . . -165.18(13) ?
O13 Nd2 C48 O16 . . . . 141.20(14) ?
O2W Nd2 C48 O16 . . . . -12.84(15) ?
O17 Nd2 C48 O16 . . . . 170.3(2) ?
O10 Nd2 C48 O16 . . . . 67.9(2) ?
O11 Nd2 C48 O16 . . . . -87.18(19) ?
N3 Nd2 C48 O16 . . . . -94.13(14) ?
C40 Nd2 C48 O16 . . . . 168.05(14) ?
C32 Nd2 C48 O16 . . . . -39.1(4) ?
O8 Nd2 C48 O17 . . . . -104.16(15) ?
O14 Nd2 C48 O17 . . . . 24.56(15) ?
O13 Nd2 C48 O17 . . . . -29.06(15) ?
O2W Nd2 C48 O17 . . . . 176.90(14) ?
O16 Nd2 C48 O17 . . . . -170.3(2) ?
O10 Nd2 C48 O17 . . . . -102.3(2) ?
O11 Nd2 C48 O17 . . . . 102.57(17) ?
N3 Nd2 C48 O17 . . . . 95.61(15) ?
C40 Nd2 C48 O17 . . . . -2.21(16) ?
C32 Nd2 C48 O17 . . . . 150.7(3) ?
O8 Nd2 C48 C47 . . . . 151.8(12) ?
O14 Nd2 C48 C47 . . . . -79.5(12) ?
O13 Nd2 C48 C47 . . . . -133.1(12) ?
O2W Nd2 C48 C47 . . . . 72.9(12) ?
O16 Nd2 C48 C47 . . . . 85.7(12) ?
O17 Nd2 C48 C47 . . . . -104.0(12) ?
O10 Nd2 C48 C47 . . . . 153.7(11) ?
O11 Nd2 C48 C47 . . . . -1.4(13) ?
N3 Nd2 C48 C47 . . . . -8.4(12) ?
C40 Nd2 C48 C47 . . . . -106.2(12) ?
C32 Nd2 C48 C47 . . . . 46.6(14) ?
C53 N1 C49 C50 . . . . 1.8(4) ?
Nd1 N1 C49 C50 . . . . -170.76(18) ?
N1 C49 C50 C51 . . . . 0.2(4) ?
C49 C50 C51 C52 . . . . -1.8(4) ?
C49 C50 C51 C56 . . . . 176.3(2) ?
C50 C51 C52 C53 . . . . 1.4(4) ?
C56 C51 C52 C53 . . . . -176.6(2) ?
C49 N1 C53 C52 . . . . -2.2(4) ?
Nd1 N1 C53 C52 . . . . 170.8(2) ?
C51 C52 C53 N1 . . . . 0.6(4) ?
C58 N2 C54 C55 . . . . 0.9(5) ?
N2 C54 C55 C56 . . . . 0.2(5) ?
C54 C55 C56 C57 . . . . -1.5(4) ?
C54 C55 C56 C51 . . . . 176.0(3) ?
C50 C51 C56 C55 . . . . -148.1(3) ?
C52 C51 C56 C55 . . . . 29.8(4) ?
C50 C51 C56 C57 . . . . 29.3(4) ?
C52 C51 C56 C57 . . . . -152.7(3) ?
C55 C56 C57 C58 . . . . 1.8(4) ?
C51 C56 C57 C58 . . . . -175.7(3) ?
C54 N2 C58 C57 . . . . -0.6(5) ?
C56 C57 C58 N2 . . . . -0.8(5) ?
C63 N3 C59 C60 . . . . -2.0(4) ?
Nd2 N3 C59 C60 . . . . 169.66(18) ?
N3 C59 C60 C61 . . . . -1.0(4) ?
C59 C60 C61 C62 . . . . 3.0(4) ?
C59 C60 C61 C66 . . . . -174.1(2) ?
C60 C61 C62 C63 . . . . -2.0(4) ?
C66 C61 C62 C63 . . . . 175.0(2) ?
C59 N3 C63 C62 . . . . 3.0(4) ?
Nd2 N3 C63 C62 . . . . -168.67(18) ?
C61 C62 C63 N3 . . . . -1.0(4) ?
C68 N4 C64 C65 . . . . 0.5(5) ?
N4 C64 C65 C66 . . . . 1.3(5) ?
C64 C65 C66 C67 . . . . -1.6(4) ?
C64 C65 C66 C61 . . . . 175.0(3) ?
C60 C61 C66 C67 . . . . 159.8(3) ?
C62 C61 C66 C67 . . . . -17.1(4) ?
C60 C61 C66 C65 . . . . -16.6(4) ?
C62 C61 C66 C65 . . . . 166.5(3) ?
C65 C66 C67 C68 . . . . 0.3(4) ?
C61 C66 C67 C68 . . . . -176.3(3) ?
C64 N4 C68 C67 . . . . -1.9(5) ?
C66 C67 C68 N4 . . . . 1.6(5) ?
O2 C8 O1 Nd1 . . . . 10.4(2) ?
C7 C8 O1 Nd1 . . . . -167.7(2) ?
O4 Nd1 O1 C8 . . . . 141.32(15) ?
O5 Nd1 O1 C8 . . . . -163.92(15) ?
O10 Nd1 O1 C8 . . . . -91.56(14) ?
O1W Nd1 O1 C8 . . . . -14.19(17) ?
O2 Nd1 O1 C8 . . . . -5.80(13) ?
O7 Nd1 O1 C8 . . . . 119.17(16) ?
O8 Nd1 O1 C8 . . . . -132.82(14) ?
N1 Nd1 O1 C8 . . . . 64.37(14) ?
C16 Nd1 O1 C8 . . . . 168.99(16) ?
C24 Nd1 O1 C8 . . . . 173.32(19) ?
O1 C8 O2 Nd1 . . . . -10.8(2) ?
C7 C8 O2 Nd1 . . . . 167.29(19) ?
O4 Nd1 O2 C8 . . . . -29.55(15) ?
O5 Nd1 O2 C8 . . . . 31.64(16) ?
O10 Nd1 O2 C8 . . . . 98.31(14) ?
O1W Nd1 O2 C8 . . . . 178.83(15) ?
O7 Nd1 O2 C8 . . . . -132.55(14) ?
O1 Nd1 O2 C8 . . . . 5.87(13) ?
O8 Nd1 O2 C8 . . . . 142.62(13) ?
N1 Nd1 O2 C8 . . . . -95.16(14) ?
C16 Nd1 O2 C8 . . . . 0.12(16) ?
C24 Nd1 O2 C8 . . . . -173.64(14) ?
O5 C16 O4 Nd1 . . . . 10.2(2) ?
C15 C16 O4 Nd1 . . . . -167.3(2) ?
O5 Nd1 O4 C16 . . . . -5.61(14) ?
O10 Nd1 O4 C16 . . . . 2.53(17) ?
O1W Nd1 O4 C16 . . . . -144.41(15) ?
O2 Nd1 O4 C16 . . . . 107.93(15) ?
O7 Nd1 O4 C16 . . . . -111.71(15) ?
O1 Nd1 O4 C16 . . . . 79.82(15) ?
O8 Nd1 O4 C16 . . . . -67.08(15) ?
N1 Nd1 O4 C16 . . . . 171.52(16) ?
C8 Nd1 O4 C16 . . . . 95.65(15) ?
C24 Nd1 O4 C16 . . . . -90.75(15) ?
O4 C16 O5 Nd1 . . . . -10.2(2) ?
C15 C16 O5 Nd1 . . . . 167.3(2) ?
O4 Nd1 O5 C16 . . . . 5.57(14) ?
O10 Nd1 O5 C16 . . . . -167.47(15) ?
O1W Nd1 O5 C16 . . . . 151.98(14) ?
O2 Nd1 O5 C16 . . . . -93.83(15) ?
O7 Nd1 O5 C16 . . . . 76.08(14) ?
O1 Nd1 O5 C16 . . . . -73.46(14) ?
O8 Nd1 O5 C16 . . . . 123.12(15) ?
N1 Nd1 O5 C16 . . . . 1.95(17) ?
C8 Nd1 O5 C16 . . . . -80.52(15) ?
C24 Nd1 O5 C16 . . . . 99.67(15) ?
O8 C24 O7 Nd1 . . . . -8.9(3) ?
C23 C24 O7 Nd1 . . . . 170.0(2) ?
O4 Nd1 O7 C24 . . . . 121.84(16) ?
O5 Nd1 O7 C24 . . . . 71.67(16) ?
O10 Nd1 O7 C24 . . . . -1.60(17) ?
O1W Nd1 O7 C24 . . . . -73.62(16) ?
O2 Nd1 O7 C24 . . . . -121.51(15) ?
O1 Nd1 O7 C24 . . . . 143.50(15) ?
O8 Nd1 O7 C24 . . . . 4.81(14) ?
N1 Nd1 O7 C24 . . . . -158.61(17) ?
C16 Nd1 O7 C24 . . . . 97.43(16) ?
C8 Nd1 O7 C24 . . . . -163.38(16) ?
O7 C24 O8 Nd2 . . . . 165.3(2) ?
C23 C24 O8 Nd2 . . . . -13.7(5) ?
Nd1 C24 O8 Nd2 . . . . 156.8(4) ?
O7 C24 O8 Nd1 . . . . 8.5(2) ?
C23 C24 O8 Nd1 . . . . -170.5(2) ?
O14 Nd2 O8 C24 . . . . -82.1(4) ?
O13 Nd2 O8 C24 . . . . -74.2(4) ?
O2W Nd2 O8 C24 . . . . 125.5(4) ?
O16 Nd2 O8 C24 . . . . 47.9(4) ?
O17 Nd2 O8 C24 . . . . -0.6(4) ?
O10 Nd2 O8 C24 . . . . -154.7(4) ?
O11 Nd2 O8 C24 . . . . -170.0(3) ?
N3 Nd2 O8 C24 . . . . 77.0(4) ?
C40 Nd2 O8 C24 . . . . -77.4(4) ?
C48 Nd2 O8 C24 . . . . 24.6(4) ?
C32 Nd2 O8 C24 . . . . -165.1(4) ?
O14 Nd2 O8 Nd1 . . . . 72.48(9) ?
O13 Nd2 O8 Nd1 . . . . 80.37(7) ?
O2W Nd2 O8 Nd1 . . . . -79.94(7) ?
O16 Nd2 O8 Nd1 . . . . -157.53(7) ?
O17 Nd2 O8 Nd1 . . . . 153.97(6) ?
O10 Nd2 O8 Nd1 . . . . -0.14(5) ?
O11 Nd2 O8 Nd1 . . . . -15.42(8) ?
N3 Nd2 O8 Nd1 . . . . -128.46(12) ?
C40 Nd2 O8 Nd1 . . . . 77.14(7) ?
C48 Nd2 O8 Nd1 . . . . 179.17(7) ?
C32 Nd2 O8 Nd1 . . . . -10.56(7) ?
O4 Nd1 O8 C24 . . . . -67.55(14) ?
O5 Nd1 O8 C24 . . . . -113.75(15) ?
O10 Nd1 O8 C24 . . . . 169.10(15) ?
O1W Nd1 O8 C24 . . . . 83.05(14) ?
O2 Nd1 O8 C24 . . . . 119.62(15) ?
O7 Nd1 O8 C24 . . . . -4.66(14) ?
O1 Nd1 O8 C24 . . . . -144.94(15) ?
N1 Nd1 O8 C24 . . . . 14.47(16) ?
C16 Nd1 O8 C24 . . . . -91.73(15) ?
C8 Nd1 O8 C24 . . . . 161.08(17) ?
O4 Nd1 O8 Nd2 . . . . 123.50(7) ?
O5 Nd1 O8 Nd2 . . . . 77.30(7) ?
O10 Nd1 O8 Nd2 . . . . 0.15(5) ?
O1W Nd1 O8 Nd2 . . . . -85.90(7) ?
O2 Nd1 O8 Nd2 . . . . -49.33(11) ?
O7 Nd1 O8 Nd2 . . . . -173.61(10) ?
O1 Nd1 O8 Nd2 . . . . 46.11(13) ?
N1 Nd1 O8 Nd2 . . . . -154.48(7) ?
C16 Nd1 O8 Nd2 . . . . 99.32(7) ?
C8 Nd1 O8 Nd2 . . . . -7.87(19) ?
C24 Nd1 O8 Nd2 . . . . -168.95(17) ?
O11 C32 O10 Nd1 . . . . -152.18(18) ?
C31 C32 O10 Nd1 . . . . 27.6(4) ?
Nd2 C32 O10 Nd1 . . . . -139.3(2) ?
O11 C32 O10 Nd2 . . . . -12.9(2) ?
C31 C32 O10 Nd2 . . . . 166.9(2) ?
O4 Nd1 O10 C32 . . . . 46.8(3) ?
O5 Nd1 O10 C32 . . . . 53.6(2) ?
O1W Nd1 O10 C32 . . . . -148.7(3) ?
O2 Nd1 O10 C32 . . . . -73.2(2) ?
O7 Nd1 O10 C32 . . . . 140.5(2) ?
O1 Nd1 O10 C32 . . . . -22.2(3) ?
O8 Nd1 O10 C32 . . . . 135.2(3) ?
N1 Nd1 O10 C32 . . . . -106.2(3) ?
C16 Nd1 O10 C32 . . . . 47.9(3) ?
C8 Nd1 O10 C32 . . . . -48.0(3) ?
C24 Nd1 O10 C32 . . . . 139.9(2) ?
O4 Nd1 O10 Nd2 . . . . -88.51(8) ?
O5 Nd1 O10 Nd2 . . . . -81.73(7) ?
O1W Nd1 O10 Nd2 . . . . 76.00(7) ?
O2 Nd1 O10 Nd2 . . . . 151.48(7) ?
O7 Nd1 O10 Nd2 . . . . 5.24(9) ?
O1 Nd1 O10 Nd2 . . . . -157.50(7) ?
O8 Nd1 O10 Nd2 . . . . -0.14(5) ?
N1 Nd1 O10 Nd2 . . . . 118.49(13) ?
C16 Nd1 O10 Nd2 . . . . -87.37(7) ?
C8 Nd1 O10 Nd2 . . . . 176.70(7) ?
C24 Nd1 O10 Nd2 . . . . 4.57(7) ?
O8 Nd2 O10 C32 . . . . -154.81(15) ?
O14 Nd2 O10 C32 . . . . 74.70(14) ?
O13 Nd2 O10 C32 . . . . 125.85(14) ?
O2W Nd2 O10 C32 . . . . -71.56(14) ?
O16 Nd2 O10 C32 . . . . -116.31(14) ?
O17 Nd2 O10 C32 . . . . 141.23(15) ?
O11 Nd2 O10 C32 . . . . 6.92(13) ?
N3 Nd2 O10 C32 . . . . 1.90(15) ?
C40 Nd2 O10 C32 . . . . 99.80(14) ?
C48 Nd2 O10 C32 . . . . -156.80(19) ?
O8 Nd2 O10 Nd1 . . . . 0.15(5) ?
O14 Nd2 O10 Nd1 . . . . -130.34(6) ?
O13 Nd2 O10 Nd1 . . . . -79.19(7) ?
O2W Nd2 O10 Nd1 . . . . 83.41(7) ?
O16 Nd2 O10 Nd1 . . . . 38.65(11) ?
O17 Nd2 O10 Nd1 . . . . -63.81(14) ?
O11 Nd2 O10 Nd1 . . . . 161.89(10) ?
N3 Nd2 O10 Nd1 . . . . 156.86(6) ?
C40 Nd2 O10 Nd1 . . . . -105.23(7) ?
C48 Nd2 O10 Nd1 . . . . -1.8(2) ?
C32 Nd2 O10 Nd1 . . . . 154.96(16) ?
O10 C32 O11 Nd2 . . . . 12.7(2) ?
C31 C32 O11 Nd2 . . . . -167.1(2) ?
O8 Nd2 O11 C32 . . . . 11.64(15) ?
O14 Nd2 O11 C32 . . . . -112.26(15) ?
O13 Nd2 O11 C32 . . . . -66.94(14) ?
O2W Nd2 O11 C32 . . . . 79.80(14) ?
O16 Nd2 O11 C32 . . . . 120.02(14) ?
O17 Nd2 O11 C32 . . . . -149.58(14) ?
O10 Nd2 O11 C32 . . . . -7.00(13) ?
N3 Nd2 O11 C32 . . . . 168.79(15) ?
C40 Nd2 O11 C32 . . . . -89.67(14) ?
C48 Nd2 O11 C32 . . . . 161.92(16) ?
O14 C40 O13 Nd2 . . . . 1.4(2) ?
C39 C40 O13 Nd2 . . . . -177.45(19) ?
O8 Nd2 O13 C40 . . . . -172.89(14) ?
O14 Nd2 O13 C40 . . . . -0.79(13) ?
O2W Nd2 O13 C40 . . . . -135.21(15) ?
O16 Nd2 O13 C40 . . . . 115.13(14) ?
O17 Nd2 O13 C40 . . . . 84.87(14) ?
O10 Nd2 O13 C40 . . . . -102.68(14) ?
O11 Nd2 O13 C40 . . . . -59.81(14) ?
N3 Nd2 O13 C40 . . . . 21.18(16) ?
C48 Nd2 O13 C40 . . . . 97.42(14) ?
C32 Nd2 O13 C40 . . . . -82.53(14) ?
O13 C40 O14 Nd2 . . . . -1.4(2) ?
C39 C40 O14 Nd2 . . . . 177.46(19) ?
O8 Nd2 O14 C40 . . . . 10.39(17) ?
O13 Nd2 O14 C40 . . . . 0.80(13) ?
O2W Nd2 O14 C40 . . . . 139.55(14) ?
O16 Nd2 O14 C40 . . . . -99.32(14) ?
O17 Nd2 O14 C40 . . . . -80.88(14) ?
O10 Nd2 O14 C40 . . . . 72.34(14) ?
O11 Nd2 O14 C40 . . . . 119.65(14) ?
N3 Nd2 O14 C40 . . . . -160.92(15) ?
C48 Nd2 O14 C40 . . . . -91.51(14) ?
C32 Nd2 O14 C40 . . . . 96.66(14) ?
O17 C48 O16 Nd2 . . . . 9.9(2) ?
C47 C48 O16 Nd2 . . . . -168.96(19) ?
O8 Nd2 O16 C48 . . . . -112.64(14) ?
O14 Nd2 O16 C48 . . . . 18.09(16) ?
O13 Nd2 O16 C48 . . . . -44.57(15) ?
O2W Nd2 O16 C48 . . . . 167.03(15) ?
O17 Nd2 O16 C48 . . . . -5.44(13) ?
O10 Nd2 O16 C48 . . . . -148.19(13) ?
O11 Nd2 O16 C48 . . . . 127.69(14) ?
N3 Nd2 O16 C48 . . . . 79.15(14) ?
C40 Nd2 O16 C48 . . . . -14.55(17) ?
C32 Nd2 O16 C48 . . . . 168.54(13) ?
O16 C48 O17 Nd2 . . . . -9.7(2) ?
C47 C48 O17 Nd2 . . . . 169.2(2) ?
O8 Nd2 O17 C48 . . . . 78.08(15) ?
O14 Nd2 O17 C48 . . . . -155.48(15) ?
O13 Nd2 O17 C48 . . . . 150.43(15) ?
O2W Nd2 O17 C48 . . . . -3.80(17) ?
O16 Nd2 O17 C48 . . . . 5.36(13) ?
O10 Nd2 O17 C48 . . . . 135.10(14) ?
O11 Nd2 O17 C48 . . . . -119.06(15) ?
N3 Nd2 O17 C48 . . . . -77.75(15) ?
C40 Nd2 O17 C48 . . . . 177.76(16) ?
C32 Nd2 O17 C48 . . . . -163.57(18) ?
